data_7104004
loop_
_publ_author_name
'Fernandes, Manuel A.'
'Lappert, Michael F.'
'Layh, Marcus'
'Omondi, Bernard'

_publ_section_title
;
 An N-lithio-indole from the reaction of LiCH(TMS)2 and PhNC
;
_journal_coden_ASTM CHCOFS
_journal_issue 5
_journal_name_full
;
 Chemical Communications (Cambridge, United Kingdom)
;
_journal_page_first 656
_journal_page_last 657
_journal_paper_doi 10.1039/b212103d
_journal_year 2003
_chemical_formula_moiety '2(C40 H65 Li2 N7 Si2), 0.5(C6 H14)'
_chemical_formula_sum 'C83 H137 Li4 N14 Si4'
_chemical_formula_weight 1471.19
_space_group_IT_number 14
_symmetry_cell_setting monoclinic
_symmetry_space_group_name_Hall '-P 2ybc'
_symmetry_space_group_name_H-M 'P 1 21/c 1'
_atom_sites_solution_hydrogens geom
_atom_sites_solution_primary direct
_atom_sites_solution_secondary difmap
_audit_creation_method SHELXL-97
_cell_angle_alpha 90.00
_cell_angle_beta 92.106(2)
_cell_angle_gamma 90.00
_cell_formula_units_Z 4
_cell_length_a 34.405(5)
_cell_length_b 13.594(2)
_cell_length_c 19.865(3)
_cell_measurement_temperature 173(2)
_cell_volume 9285(3)
_computing_cell_refinement 'Bruker SMART'
_computing_data_collection 'Bruker SMART'
_computing_data_reduction 'Bruker SHELXTL'
_computing_molecular_graphics 'Bruker SHELXTL'
_computing_publication_material 'Bruker SHELXTL'
_computing_structure_refinement 'SHELXL-97 (Sheldrick, 1997)'
_computing_structure_solution 'Bruker SHELXTL'
_diffrn_ambient_temperature 173(2)
_diffrn_measured_fraction_theta_full 0.993
_diffrn_measured_fraction_theta_max 0.993
_diffrn_measurement_device_type 'CCD area detector'
_diffrn_measurement_method 'phi and omega scans'
_diffrn_radiation_monochromator graphite
_diffrn_radiation_source 'fine-focus sealed tube'
_diffrn_radiation_type MoK\a
_diffrn_radiation_wavelength 0.71073
_diffrn_reflns_av_R_equivalents 0.0364
_diffrn_reflns_av_sigmaI/netI 0.0466
_diffrn_reflns_limit_h_max 32
_diffrn_reflns_limit_h_min -40
_diffrn_reflns_limit_k_max 13
_diffrn_reflns_limit_k_min -16
_diffrn_reflns_limit_l_max 23
_diffrn_reflns_limit_l_min -23
_diffrn_reflns_number 44272
_diffrn_reflns_theta_full 25.00
_diffrn_reflns_theta_max 25.00
_diffrn_reflns_theta_min 1.18
_exptl_absorpt_coefficient_mu 0.110
_exptl_absorpt_correction_T_max 0.9592
_exptl_absorpt_correction_T_min 0.9530
_exptl_absorpt_correction_type none
_exptl_crystal_colour Yellow
_exptl_crystal_density_diffrn 1.052
_exptl_crystal_density_method 'not measured'
_exptl_crystal_description Blocky
_exptl_crystal_F_000 3204
_exptl_crystal_size_max 0.44
_exptl_crystal_size_mid 0.42
_exptl_crystal_size_min 0.38
_refine_diff_density_max 0.545
_refine_diff_density_min -0.531
_refine_diff_density_rms 0.044
_refine_ls_extinction_method none
_refine_ls_goodness_of_fit_ref 1.017
_refine_ls_hydrogen_treatment mixed
_refine_ls_matrix_type full
_refine_ls_number_parameters 974
_refine_ls_number_reflns 16216
_refine_ls_number_restraints 0
_refine_ls_restrained_S_all 1.017
_refine_ls_R_factor_all 0.0948
_refine_ls_R_factor_gt 0.0555
_refine_ls_shift/su_max 0.001
_refine_ls_shift/su_mean 0.000
_refine_ls_structure_factor_coef Fsqd
_refine_ls_weighting_details 'calc w=1/[\s^2^(Fo^2^)+(0.0566P)^2^+7.2344P] where P=(Fo^2^+2Fc^2^)/3'
_refine_ls_weighting_scheme calc
_refine_ls_wR_factor_gt 0.1280
_refine_ls_wR_factor_ref 0.1492
_reflns_number_gt 10839
_reflns_number_total 16216
_reflns_threshold_expression >2sigma(I)
_cod_data_source_file b212103d.txt
_cod_data_source_block 2mml7_s
_cod_depositor_comments
;
The following automatic conversions were performed:
'_symmetry_cell_setting' value 'Monoclinic' changed to 'monoclinic'
according to '/home/saulius/struct/CIF-dictionaries/cif_core.dic'
dictionary named 'cif_core.dic' version 2.4.1 from 2010-06-29.

Automatic conversion script
Id: cif_fix_enum 1527 2010-12-29 10:47:43Z saulius 
;
_cod_original_sg_symbol_H-M P2(1)/c
_cod_database_code 7104004

loop_
_symmetry_equiv_pos_as_xyz
'x, y, z'
'-x, y+1/2, -z+1/2'
'-x, -y, -z'
'x, -y-1/2, z-1/2'

loop_
_atom_site_label
_atom_site_type_symbol
_atom_site_fract_x
_atom_site_fract_y
_atom_site_fract_z
_atom_site_U_iso_or_equiv
_atom_site_adp_type
_atom_site_occupancy
_atom_site_symmetry_multiplicity
_atom_site_calc_flag
_atom_site_refinement_flags
_atom_site_disorder_assembly
_atom_site_disorder_group
Li1 Li 0.33492(12) 0.6972(3) 0.1118(2) 0.0349(10) Uani 1 1 d . . .
Li2 Li 0.40833(12) 0.6725(3) 0.1647(2) 0.0364(10) Uani 1 1 d . . .
Li3 Li 0.16343(13) 0.1704(3) 0.3336(2) 0.0389(11) Uani 1 1 d . . .
Li4 Li 0.08624(13) 0.1604(3) 0.3607(2) 0.0398(11) Uani 1 1 d . . .
N1 N 0.38265(6) 0.63378(15) 0.07243(10) 0.0295(5) Uani 1 1 d . . .
N2 N 0.35741(6) 0.61350(15) 0.19327(10) 0.0275(5) Uani 1 1 d . . .
N3 N 0.34641(6) 0.34247(15) 0.17686(10) 0.0354(5) Uani 1 1 d . . .
N4 N 0.11622(6) 0.13253(15) 0.27322(10) 0.0315(5) Uani 1 1 d . . .
N5 N 0.13315(6) 0.07636(15) 0.39631(10) 0.0319(5) Uani 1 1 d . . .
N6 N 0.13192(6) -0.18885(15) 0.35021(10) 0.0319(5) Uani 1 1 d . . .
N30 N 0.28204(6) 0.65617(17) 0.06414(11) 0.0406(6) Uani 1 1 d . . .
N31 N 0.31015(7) 0.84536(18) 0.11082(14) 0.0509(7) Uani 1 1 d . . .
N40 N 0.45797(6) 0.60100(17) 0.20538(11) 0.0404(6) Uani 1 1 d . . .
N41 N 0.43852(7) 0.80517(18) 0.19368(12) 0.0469(6) Uani 1 1 d . . .
N80 N 0.03276(7) 0.09019(19) 0.37789(13) 0.0521(7) Uani 1 1 d . . .
N81 N 0.05418(7) 0.29366(19) 0.39228(13) 0.0519(7) Uani 1 1 d . . .
N90 N 0.22013(7) 0.11668(18) 0.31760(13) 0.0483(6) Uani 1 1 d . . .
N91 N 0.19235(7) 0.30996(19) 0.35801(13) 0.0512(6) Uani 1 1 d . . .
Si1 Si 0.37998(2) 0.43014(6) -0.04660(4) 0.03682(19) Uani 1 1 d . . .
Si2 Si 0.38389(3) 0.26157(6) 0.20127(4) 0.0460(2) Uani 1 1 d . . .
Si3 Si 0.12768(2) -0.03284(6) 0.13416(4) 0.03753(19) Uani 1 1 d . . .
Si4 Si 0.08998(2) -0.26104(6) 0.35527(4) 0.0445(2) Uani 1 1 d . . .
C1 C 0.37324(7) 0.45685(19) 0.04368(12) 0.0309(6) Uani 1 1 d . . .
H1 H 0.3680 0.3982 0.0676 0.037 Uiso 1 1 calc R . .
C2 C 0.37366(7) 0.53603(18) 0.08576(12) 0.0268(5) Uani 1 1 d . . .
C3 C 0.35984(7) 0.52646(18) 0.15666(11) 0.0264(5) Uani 1 1 d . . .
C4 C 0.34867(7) 0.44572(18) 0.19512(12) 0.0288(6) Uani 1 1 d . . .
C5 C 0.33869(7) 0.48331(19) 0.25918(12) 0.0301(6) Uani 1 1 d . . .
C6 C 0.34486(7) 0.58661(18) 0.25574(12) 0.0280(6) Uani 1 1 d . . .
C7 C 0.33937(7) 0.6459(2) 0.31241(12) 0.0340(6) Uani 1 1 d . . .
H7 H 0.3441 0.7147 0.3109 0.041 Uiso 1 1 calc R . .
C8 C 0.32695(8) 0.6017(2) 0.37053(13) 0.0394(7) Uani 1 1 d . . .
H8 H 0.3233 0.6409 0.4094 0.047 Uiso 1 1 calc R . .
C9 C 0.31970(8) 0.5005(2) 0.37330(13) 0.0406(7) Uani 1 1 d . . .
H9 H 0.3106 0.4725 0.4136 0.049 Uiso 1 1 calc R . .
C10 C 0.32549(7) 0.4408(2) 0.31877(13) 0.0359(6) Uani 1 1 d . . .
H10 H 0.3207 0.3721 0.3212 0.043 Uiso 1 1 calc R . .
C11 C 0.40727(7) 0.65866(18) 0.02048(12) 0.0297(6) Uani 1 1 d . . .
C12 C 0.40000(8) 0.7449(2) -0.01664(13) 0.0378(6) Uani 1 1 d . . .
H12 H 0.3766 0.7800 -0.0102 0.045 Uiso 1 1 calc R . .
C13 C 0.42587(10) 0.7801(2) -0.06217(14) 0.0502(8) Uani 1 1 d . . .
H13 H 0.4200 0.8387 -0.0865 0.060 Uiso 1 1 calc R . .
C14 C 0.46022(10) 0.7308(3) -0.07262(14) 0.0544(9) Uani 1 1 d . . .
H14 H 0.4783 0.7555 -0.1035 0.065 Uiso 1 1 calc R . .
C15 C 0.46788(8) 0.6451(2) -0.03730(14) 0.0481(8) Uani 1 1 d . . .
H15 H 0.4914 0.6105 -0.0443 0.058 Uiso 1 1 calc R . .
C16 C 0.44191(7) 0.6086(2) 0.00814(12) 0.0359(6) Uani 1 1 d . . .
H16 H 0.4476 0.5489 0.0312 0.043 Uiso 1 1 calc R . .
C17 C 0.31087(9) 0.3103(2) 0.14578(13) 0.0404(7) Uani 1 1 d . . .
C18 C 0.27569(9) 0.3495(2) 0.16174(15) 0.0497(8) Uani 1 1 d . . .
H18 H 0.2751 0.4000 0.1948 0.060 Uiso 1 1 calc R . .
C19 C 0.24102(10) 0.3182(3) 0.13140(17) 0.0658(10) Uani 1 1 d . . .
H19 H 0.2171 0.3478 0.1428 0.079 Uiso 1 1 calc R . .
C20 C 0.24148(13) 0.2429(3) 0.08399(19) 0.0774(12) Uani 1 1 d . . .
H20 H 0.2179 0.2196 0.0635 0.093 Uiso 1 1 calc R . .
C21 C 0.27639(14) 0.2027(3) 0.06712(18) 0.0751(12) Uani 1 1 d . . .
H21 H 0.2768 0.1518 0.0344 0.090 Uiso 1 1 calc R . .
C22 C 0.31102(11) 0.2356(2) 0.09710(16) 0.0576(9) Uani 1 1 d . . .
H22 H 0.3350 0.2073 0.0846 0.069 Uiso 1 1 calc R . .
C23 C 0.36816(11) 0.5296(2) -0.10923(14) 0.0559(9) Uani 1 1 d . . .
H23A H 0.3731 0.5058 -0.1547 0.084 Uiso 1 1 calc R . .
H23B H 0.3845 0.5872 -0.0992 0.084 Uiso 1 1 calc R . .
H23C H 0.3407 0.5478 -0.1066 0.084 Uiso 1 1 calc R . .
C24 C 0.34564(9) 0.3260(2) -0.06654(15) 0.0520(8) Uani 1 1 d . . .
H24A H 0.3469 0.3088 -0.1143 0.078 Uiso 1 1 calc R . .
H24B H 0.3191 0.3460 -0.0568 0.078 Uiso 1 1 calc R . .
H24C H 0.3530 0.2688 -0.0389 0.078 Uiso 1 1 calc R . .
C25 C 0.42961(9) 0.3819(3) -0.06505(17) 0.0651(10) Uani 1 1 d . . .
H25A H 0.4291 0.3534 -0.1104 0.098 Uiso 1 1 calc R . .
H25B H 0.4371 0.3313 -0.0319 0.098 Uiso 1 1 calc R . .
H25C H 0.4485 0.4360 -0.0625 0.098 Uiso 1 1 calc R . .
C26 C 0.42017(12) 0.2444(3) 0.13403(18) 0.0840(13) Uani 1 1 d . . .
H26A H 0.4075 0.2128 0.0947 0.126 Uiso 1 1 calc R . .
H26B H 0.4416 0.2027 0.1513 0.126 Uiso 1 1 calc R . .
H26C H 0.4304 0.3085 0.1210 0.126 Uiso 1 1 calc R . .
C27 C 0.36261(13) 0.1398(2) 0.22278(18) 0.0775(12) Uani 1 1 d . . .
H27A H 0.3517 0.1087 0.1818 0.116 Uiso 1 1 calc R . .
H27B H 0.3420 0.1492 0.2549 0.116 Uiso 1 1 calc R . .
H27C H 0.3829 0.0976 0.2430 0.116 Uiso 1 1 calc R . .
C28 C 0.41039(9) 0.3081(2) 0.27743(15) 0.0501(8) Uani 1 1 d . . .
H28A H 0.4250 0.3674 0.2660 0.075 Uiso 1 1 calc R . .
H28B H 0.4285 0.2576 0.2947 0.075 Uiso 1 1 calc R . .
H28C H 0.3918 0.3241 0.3120 0.075 Uiso 1 1 calc R . .
C30 C 0.25521(9) 0.7390(2) 0.07113(18) 0.0586(9) Uani 1 1 d . . .
H30A H 0.2436 0.7362 0.1160 0.070 Uiso 1 1 calc R . .
H30B H 0.2339 0.7337 0.0365 0.070 Uiso 1 1 calc R . .
C31 C 0.27515(9) 0.8337(2) 0.06354(19) 0.0603(9) Uani 1 1 d . . .
H31A H 0.2566 0.8876 0.0718 0.072 Uiso 1 1 calc R . .
H31B H 0.2835 0.8400 0.0166 0.072 Uiso 1 1 calc R . .
C32 C 0.26484(10) 0.5669(3) 0.09231(19) 0.0666(10) Uani 1 1 d . . .
H32A H 0.2824 0.5111 0.0862 0.100 Uiso 1 1 calc R . .
H32B H 0.2398 0.5535 0.0691 0.100 Uiso 1 1 calc R . .
H32C H 0.2609 0.5765 0.1405 0.100 Uiso 1 1 calc R . .
C33 C 0.29048(9) 0.6372(2) -0.00654(14) 0.0524(8) Uani 1 1 d . . .
H33A H 0.3074 0.5794 -0.0093 0.079 Uiso 1 1 calc R . .
H33B H 0.3036 0.6945 -0.0252 0.079 Uiso 1 1 calc R . .
H33C H 0.2661 0.6251 -0.0323 0.079 Uiso 1 1 calc R . .
C34 C 0.29939(13) 0.8598(3) 0.1798(2) 0.0868(13) Uani 1 1 d . . .
H34A H 0.2851 0.8022 0.1950 0.130 Uiso 1 1 calc R . .
H34B H 0.2829 0.9184 0.1826 0.130 Uiso 1 1 calc R . .
H34C H 0.3229 0.8688 0.2085 0.130 Uiso 1 1 calc R . .
C35 C 0.33166(10) 0.9311(2) 0.08802(19) 0.0642(9) Uani 1 1 d . . .
H35A H 0.3393 0.9207 0.0415 0.096 Uiso 1 1 calc R . .
H35B H 0.3550 0.9404 0.1171 0.096 Uiso 1 1 calc R . .
H35C H 0.3152 0.9897 0.0902 0.096 Uiso 1 1 calc R . .
C40 C 0.48871(8) 0.6761(2) 0.20574(17) 0.0549(8) Uani 1 1 d . . .
H40A H 0.4983 0.6836 0.1596 0.066 Uiso 1 1 calc R . .
H40B H 0.5108 0.6541 0.2354 0.066 Uiso 1 1 calc R . .
C41 C 0.47440(9) 0.7736(2) 0.22993(17) 0.0558(8) Uani 1 1 d . . .
H41A H 0.4695 0.7691 0.2786 0.067 Uiso 1 1 calc R . .
H41B H 0.4948 0.8238 0.2240 0.067 Uiso 1 1 calc R . .
C42 C 0.47186(10) 0.5108(2) 0.17388(16) 0.0584(9) Uani 1 1 d . . .
H42A H 0.4503 0.4639 0.1685 0.088 Uiso 1 1 calc R . .
H42B H 0.4927 0.4817 0.2024 0.088 Uiso 1 1 calc R . .
H42C H 0.4819 0.5264 0.1296 0.088 Uiso 1 1 calc R . .
C43 C 0.44572(10) 0.5781(3) 0.27346(15) 0.0617(9) Uani 1 1 d . . .
H43A H 0.4264 0.5251 0.2713 0.092 Uiso 1 1 calc R . .
H43B H 0.4342 0.6368 0.2934 0.092 Uiso 1 1 calc R . .
H43C H 0.4683 0.5571 0.3013 0.092 Uiso 1 1 calc R . .
C44 C 0.44758(12) 0.8494(3) 0.12903(19) 0.0773(12) Uani 1 1 d . . .
H44A H 0.4234 0.8646 0.1037 0.116 Uiso 1 1 calc R . .
H44B H 0.4630 0.8031 0.1032 0.116 Uiso 1 1 calc R . .
H44C H 0.4625 0.9100 0.1369 0.116 Uiso 1 1 calc R . .
C45 C 0.41829(11) 0.8763(3) 0.2354(2) 0.0778(12) Uani 1 1 d . . .
H45A H 0.3939 0.8961 0.2123 0.117 Uiso 1 1 calc R . .
H45B H 0.4348 0.9343 0.2430 0.117 Uiso 1 1 calc R . .
H45C H 0.4127 0.8461 0.2788 0.117 Uiso 1 1 calc R . .
C51 C 0.12410(7) -0.03638(19) 0.22659(12) 0.0321(6) Uani 1 1 d . . .
H51 H 0.1239 -0.1020 0.2431 0.038 Uiso 1 1 calc R . .
C52 C 0.12169(7) 0.03070(19) 0.27747(12) 0.0289(6) Uani 1 1 d . . .
C53 C 0.12936(7) 0.00042(18) 0.34928(12) 0.0286(6) Uani 1 1 d . . .
C54 C 0.13410(7) -0.09239(19) 0.38011(12) 0.0306(6) Uani 1 1 d . . .
C55 C 0.14141(7) -0.07356(19) 0.45004(12) 0.0324(6) Uani 1 1 d . . .
C56 C 0.14056(7) 0.0307(2) 0.45754(12) 0.0330(6) Uani 1 1 d . . .
C57 C 0.14591(8) 0.0735(2) 0.52128(13) 0.0419(7) Uani 1 1 d . . .
H57 H 0.1455 0.1429 0.5265 0.050 Uiso 1 1 calc R . .
C58 C 0.15179(9) 0.0125(2) 0.57640(14) 0.0471(8) Uani 1 1 d . . .
H58 H 0.1552 0.0406 0.6200 0.057 Uiso 1 1 calc R . .
C59 C 0.15280(8) -0.0900(2) 0.56911(14) 0.0454(7) Uani 1 1 d . . .
H59 H 0.1570 -0.1301 0.6079 0.054 Uiso 1 1 calc R . .
C60 C 0.14783(8) -0.1338(2) 0.50700(13) 0.0399(7) Uani 1 1 d . . .
H60 H 0.1487 -0.2033 0.5026 0.048 Uiso 1 1 calc R . .
C61 C 0.09470(7) 0.17411(19) 0.21939(12) 0.0333(6) Uani 1 1 d . . .
C62 C 0.06230(7) 0.1292(2) 0.18718(13) 0.0368(6) Uani 1 1 d . . .
H62 H 0.0559 0.0635 0.1986 0.044 Uiso 1 1 calc R . .
C63 C 0.03952(8) 0.1785(2) 0.13921(14) 0.0466(8) Uani 1 1 d . . .
H63 H 0.0179 0.1461 0.1181 0.056 Uiso 1 1 calc R . .
C64 C 0.04789(9) 0.2746(2) 0.12163(14) 0.0506(8) Uani 1 1 d . . .
H64 H 0.0320 0.3085 0.0891 0.061 Uiso 1 1 calc R . .
C65 C 0.07976(9) 0.3201(2) 0.15223(15) 0.0496(8) Uani 1 1 d . . .
H65 H 0.0860 0.3859 0.1404 0.060 Uiso 1 1 calc R . .
C66 C 0.10285(9) 0.2708(2) 0.20010(14) 0.0419(7) Uani 1 1 d . . .
H66 H 0.1247 0.3035 0.2203 0.050 Uiso 1 1 calc R . .
C67 C 0.16682(7) -0.23151(19) 0.32744(13) 0.0326(6) Uani 1 1 d . . .
C68 C 0.16597(8) -0.2930(2) 0.27139(13) 0.0393(7) Uani 1 1 d . . .
H68 H 0.1422 -0.3021 0.2462 0.047 Uiso 1 1 calc R . .
C69 C 0.19934(8) -0.3414(2) 0.25157(14) 0.0438(7) Uani 1 1 d . . .
H69 H 0.1979 -0.3845 0.2139 0.053 Uiso 1 1 calc R . .
C70 C 0.23422(9) -0.3276(2) 0.28584(15) 0.0492(8) Uani 1 1 d . . .
H70 H 0.2569 -0.3610 0.2725 0.059 Uiso 1 1 calc R . .
C71 C 0.23570(9) -0.2640(2) 0.34004(16) 0.0530(8) Uani 1 1 d . . .
H71 H 0.2599 -0.2524 0.3634 0.064 Uiso 1 1 calc R . .
C72 C 0.20265(8) -0.2168(2) 0.36098(14) 0.0430(7) Uani 1 1 d . . .
H72 H 0.2044 -0.1738 0.3987 0.052 Uiso 1 1 calc R . .
C73 C 0.08243(10) -0.0778(3) 0.08787(16) 0.0654(10) Uani 1 1 d . . .
H73A H 0.0876 -0.0854 0.0400 0.098 Uiso 1 1 calc R . .
H73B H 0.0614 -0.0301 0.0931 0.098 Uiso 1 1 calc R . .
H73C H 0.0747 -0.1414 0.1064 0.098 Uiso 1 1 calc R . .
C74 C 0.16692(11) -0.1237(3) 0.11557(16) 0.0663(10) Uani 1 1 d . . .
H74A H 0.1710 -0.1247 0.0670 0.099 Uiso 1 1 calc R . .
H74B H 0.1591 -0.1893 0.1304 0.099 Uiso 1 1 calc R . .
H74C H 0.1911 -0.1044 0.1396 0.099 Uiso 1 1 calc R . .
C75 C 0.14306(9) 0.0861(2) 0.09580(15) 0.0517(8) Uani 1 1 d . . .
H75A H 0.1524 0.0738 0.0506 0.078 Uiso 1 1 calc R . .
H75B H 0.1640 0.1155 0.1239 0.078 Uiso 1 1 calc R . .
H75C H 0.1208 0.1312 0.0928 0.078 Uiso 1 1 calc R . .
C76 C 0.05838(10) -0.2515(4) 0.27730(18) 0.0836(13) Uani 1 1 d . . .
H76A H 0.0705 -0.2870 0.2406 0.125 Uiso 1 1 calc R . .
H76B H 0.0552 -0.1821 0.2648 0.125 Uiso 1 1 calc R . .
H76C H 0.0329 -0.2803 0.2855 0.125 Uiso 1 1 calc R . .
C77 C 0.06103(9) -0.2245(2) 0.42857(15) 0.0521(8) Uani 1 1 d . . .
H77A H 0.0786 -0.2106 0.4673 0.078 Uiso 1 1 calc R . .
H77B H 0.0434 -0.2782 0.4399 0.078 Uiso 1 1 calc R . .
H77C H 0.0458 -0.1655 0.4171 0.078 Uiso 1 1 calc R . .
C78 C 0.10441(13) -0.3917(3) 0.3701(2) 0.0934(15) Uani 1 1 d . . .
H78A H 0.1148 -0.4191 0.3288 0.140 Uiso 1 1 calc R . .
H78B H 0.0816 -0.4298 0.3828 0.140 Uiso 1 1 calc R . .
H78C H 0.1244 -0.3948 0.4065 0.140 Uiso 1 1 calc R . .
C80 C 0.00322(10) 0.1669(3) 0.3858(2) 0.0681(10) Uani 1 1 d . . .
H80A H -0.0070 0.1875 0.3407 0.082 Uiso 1 1 calc R . .
H80B H -0.0187 0.1394 0.4106 0.082 Uiso 1 1 calc R . .
C81 C 0.01858(10) 0.2531(3) 0.42185(19) 0.0694(10) Uani 1 1 d . . .
H81A H 0.0246 0.2348 0.4693 0.083 Uiso 1 1 calc R . .
H81B H -0.0017 0.3048 0.4216 0.083 Uiso 1 1 calc R . .
C82 C 0.01881(12) 0.0162(3) 0.3304(2) 0.0814(12) Uani 1 1 d . . .
H82A H 0.0401 -0.0286 0.3202 0.122 Uiso 1 1 calc R . .
H82B H 0.0092 0.0483 0.2888 0.122 Uiso 1 1 calc R . .
H82C H -0.0024 -0.0211 0.3500 0.122 Uiso 1 1 calc R . .
C83 C 0.04305(10) 0.0426(3) 0.44225(18) 0.0754(12) Uani 1 1 d . . .
H83A H 0.0534 0.0919 0.4741 0.113 Uiso 1 1 calc R . .
H83B H 0.0628 -0.0080 0.4353 0.113 Uiso 1 1 calc R . .
H83C H 0.0198 0.0121 0.4604 0.113 Uiso 1 1 calc R . .
C84 C 0.07214(13) 0.3587(3) 0.4430(2) 0.0861(12) Uani 1 1 d . . .
H84A H 0.0802 0.3201 0.4829 0.129 Uiso 1 1 calc R . .
H84B H 0.0533 0.4089 0.4558 0.129 Uiso 1 1 calc R . .
H84C H 0.0950 0.3906 0.4246 0.129 Uiso 1 1 calc R . .
C85 C 0.04513(12) 0.3496(3) 0.33134(18) 0.0771(12) Uani 1 1 d . . .
H85A H 0.0689 0.3802 0.3155 0.116 Uiso 1 1 calc R . .
H85B H 0.0261 0.4008 0.3410 0.116 Uiso 1 1 calc R . .
H85C H 0.0343 0.3054 0.2964 0.116 Uiso 1 1 calc R . .
C90 C 0.24530(10) 0.2019(3) 0.3260(2) 0.0700(10) Uani 1 1 d . . .
H90A H 0.2698 0.1794 0.3488 0.084 Uiso 1 1 calc R . .
H90B H 0.2520 0.2243 0.2804 0.084 Uiso 1 1 calc R . .
C91 C 0.23300(12) 0.2809(4) 0.3596(4) 0.152(3) Uani 1 1 d . . .
H91A H 0.2479 0.3380 0.3435 0.183 Uiso 1 1 calc R . .
H91B H 0.2410 0.2711 0.4075 0.183 Uiso 1 1 calc R . .
C92 C 0.22399(13) 0.0789(5) 0.2506(3) 0.146(3) Uani 1 1 d . . .
H92A H 0.2091 0.0179 0.2455 0.219 Uiso 1 1 calc R . .
H92B H 0.2515 0.0657 0.2429 0.219 Uiso 1 1 calc R . .
H92C H 0.2141 0.1275 0.2178 0.219 Uiso 1 1 calc R . .
C93 C 0.23041(12) 0.0441(4) 0.3679(3) 0.148(3) Uani 1 1 d . . .
H93A H 0.2154 -0.0161 0.3590 0.222 Uiso 1 1 calc R . .
H93B H 0.2246 0.0696 0.4125 0.222 Uiso 1 1 calc R . .
H93C H 0.2583 0.0295 0.3663 0.222 Uiso 1 1 calc R . .
C94 C 0.18537(18) 0.3907(3) 0.3138(3) 0.139(2) Uani 1 1 d . . .
H94A H 0.1582 0.4113 0.3161 0.208 Uiso 1 1 calc R . .
H94B H 0.1907 0.3709 0.2676 0.208 Uiso 1 1 calc R . .
H94C H 0.2024 0.4455 0.3273 0.208 Uiso 1 1 calc R . .
C95 C 0.18415(16) 0.3389(5) 0.4253(2) 0.143(3) Uani 1 1 d . . .
H95A H 0.1912 0.2853 0.4565 0.215 Uiso 1 1 calc R . .
H95B H 0.1564 0.3535 0.4281 0.215 Uiso 1 1 calc R . .
H95C H 0.1993 0.3977 0.4375 0.215 Uiso 1 1 calc R . .
C100 C 0.48047(11) 0.4984(3) 0.4889(2) 0.0851(12) Uani 1 1 d . . .
H10A H 0.4679 0.5494 0.5164 0.102 Uiso 1 1 calc R . .
H10B H 0.4807 0.5260 0.4428 0.102 Uiso 1 1 calc R . .
C101 C 0.45348(15) 0.4258(4) 0.4840(4) 0.157(3) Uani 1 1 d . . .
H10C H 0.4545 0.3937 0.5287 0.188 Uiso 1 1 calc R . .
H10D H 0.4643 0.3774 0.4525 0.188 Uiso 1 1 calc R . .
C102 C 0.41321(13) 0.4311(3) 0.4653(3) 0.1000(15) Uani 1 1 d . . .
H10E H 0.4001 0.3718 0.4810 0.150 Uiso 1 1 calc R . .
H10F H 0.4101 0.4358 0.4162 0.150 Uiso 1 1 calc R . .
H10G H 0.4018 0.4892 0.4860 0.150 Uiso 1 1 calc R . .

loop_
_atom_site_aniso_label
_atom_site_aniso_U_11
_atom_site_aniso_U_22
_atom_site_aniso_U_33
_atom_site_aniso_U_23
_atom_site_aniso_U_13
_atom_site_aniso_U_12
Li1 0.034(2) 0.036(2) 0.035(2) 0.001(2) 0.0050(19) 0.0061(19)
Li2 0.031(2) 0.044(3) 0.035(2) -0.003(2) 0.0047(19) -0.002(2)
Li3 0.038(3) 0.039(3) 0.039(2) 0.001(2) 0.001(2) -0.002(2)
Li4 0.040(3) 0.042(3) 0.038(2) 0.004(2) 0.006(2) 0.006(2)
N1 0.0326(12) 0.0298(12) 0.0266(11) 0.0012(9) 0.0073(9) 0.0017(9)
N2 0.0264(11) 0.0301(12) 0.0263(11) -0.0017(9) 0.0041(9) 0.0006(9)
N3 0.0437(13) 0.0299(12) 0.0328(12) 0.0012(10) 0.0027(10) -0.0038(10)
N4 0.0347(12) 0.0316(12) 0.0281(11) 0.0049(9) 0.0004(9) 0.0027(10)
N5 0.0341(12) 0.0331(12) 0.0284(11) 0.0024(10) 0.0023(9) 0.0013(10)
N6 0.0289(12) 0.0306(12) 0.0360(12) 0.0034(10) -0.0005(9) 0.0014(9)
N30 0.0324(13) 0.0452(14) 0.0441(13) -0.0002(11) 0.0002(10) 0.0057(11)
N31 0.0443(15) 0.0411(15) 0.0676(17) -0.0071(13) 0.0044(13) 0.0037(12)
N40 0.0357(13) 0.0494(15) 0.0362(13) -0.0009(11) 0.0028(10) 0.0030(11)
N41 0.0435(15) 0.0493(15) 0.0476(14) -0.0064(12) -0.0029(12) -0.0055(12)
N80 0.0429(15) 0.0542(17) 0.0603(17) 0.0110(14) 0.0156(13) 0.0031(13)
N81 0.0513(16) 0.0520(16) 0.0528(16) -0.0006(13) 0.0054(13) 0.0073(13)
N90 0.0367(14) 0.0462(15) 0.0620(17) -0.0002(13) 0.0012(12) 0.0006(11)
N91 0.0527(16) 0.0487(16) 0.0527(15) -0.0036(13) 0.0090(13) -0.0037(13)
Si1 0.0389(4) 0.0436(5) 0.0283(4) -0.0095(3) 0.0050(3) 0.0011(4)
Si2 0.0609(6) 0.0389(5) 0.0384(4) 0.0036(4) 0.0038(4) 0.0143(4)
Si3 0.0412(4) 0.0441(5) 0.0273(4) -0.0014(3) 0.0020(3) 0.0022(4)
Si4 0.0408(5) 0.0426(5) 0.0502(5) 0.0011(4) 0.0041(4) -0.0108(4)
C1 0.0344(14) 0.0312(14) 0.0270(13) -0.0006(11) 0.0024(11) 0.0005(11)
C2 0.0244(13) 0.0295(14) 0.0267(12) 0.0012(11) 0.0027(10) 0.0048(11)
C3 0.0223(13) 0.0302(14) 0.0268(12) -0.0025(11) 0.0013(10) 0.0021(10)
C4 0.0302(14) 0.0299(14) 0.0265(13) 0.0002(11) 0.0045(11) -0.0002(11)
C5 0.0249(13) 0.0371(15) 0.0283(13) 0.0028(11) 0.0020(10) 0.0013(11)
C6 0.0228(13) 0.0349(15) 0.0266(13) -0.0016(11) 0.0030(10) 0.0022(11)
C7 0.0304(14) 0.0384(16) 0.0332(14) -0.0066(12) 0.0014(11) 0.0033(12)
C8 0.0336(15) 0.0571(19) 0.0278(14) -0.0071(13) 0.0043(12) 0.0037(13)
C9 0.0352(16) 0.061(2) 0.0264(14) 0.0056(13) 0.0069(12) 0.0000(14)
C10 0.0314(15) 0.0410(16) 0.0355(15) 0.0057(12) 0.0047(12) -0.0005(12)
C11 0.0314(14) 0.0344(15) 0.0232(12) -0.0037(11) 0.0004(11) -0.0036(11)
C12 0.0419(16) 0.0393(16) 0.0324(14) 0.0024(12) 0.0022(12) -0.0006(13)
C13 0.063(2) 0.053(2) 0.0344(16) 0.0091(14) 0.0045(15) -0.0121(16)
C14 0.054(2) 0.077(2) 0.0332(16) 0.0008(16) 0.0126(14) -0.0246(18)
C15 0.0349(16) 0.073(2) 0.0371(16) -0.0078(16) 0.0086(13) -0.0045(15)
C16 0.0339(15) 0.0474(17) 0.0265(13) -0.0013(12) 0.0022(11) 0.0000(13)
C17 0.0538(19) 0.0350(16) 0.0323(14) 0.0095(13) 0.0005(13) -0.0077(14)
C18 0.0436(18) 0.054(2) 0.0510(18) 0.0189(15) -0.0085(15) -0.0160(15)
C19 0.050(2) 0.089(3) 0.058(2) 0.017(2) -0.0065(17) -0.0228(19)
C20 0.079(3) 0.093(3) 0.059(2) 0.016(2) -0.021(2) -0.048(3)
C21 0.105(3) 0.063(2) 0.056(2) -0.0021(19) -0.017(2) -0.035(2)
C22 0.081(2) 0.0431(19) 0.0477(18) -0.0033(15) -0.0072(17) -0.0109(17)
C23 0.083(2) 0.057(2) 0.0280(15) -0.0033(14) 0.0031(15) -0.0046(18)
C24 0.060(2) 0.055(2) 0.0414(17) -0.0143(15) -0.0021(15) -0.0082(16)
C25 0.049(2) 0.084(3) 0.063(2) -0.0379(19) 0.0095(17) 0.0048(18)
C26 0.085(3) 0.113(3) 0.054(2) 0.002(2) 0.012(2) 0.053(3)
C27 0.131(4) 0.0353(19) 0.064(2) 0.0051(17) -0.022(2) 0.005(2)
C28 0.0447(18) 0.0510(19) 0.0542(19) 0.0120(15) -0.0028(15) 0.0092(15)
C30 0.0414(18) 0.056(2) 0.077(2) -0.0060(18) -0.0042(17) 0.0111(16)
C31 0.0438(19) 0.055(2) 0.082(2) 0.0057(18) -0.0032(17) 0.0156(16)
C32 0.044(2) 0.067(2) 0.090(3) 0.019(2) 0.0091(18) -0.0052(17)
C33 0.054(2) 0.058(2) 0.0440(17) -0.0033(15) -0.0102(15) 0.0040(16)
C34 0.097(3) 0.077(3) 0.088(3) -0.007(2) 0.027(3) 0.021(2)
C35 0.064(2) 0.045(2) 0.083(3) -0.0015(18) -0.0048(19) 0.0009(17)
C40 0.0302(16) 0.070(2) 0.064(2) -0.0050(18) -0.0039(15) -0.0048(15)
C41 0.0422(18) 0.064(2) 0.061(2) -0.0137(17) -0.0085(15) -0.0079(16)
C42 0.058(2) 0.061(2) 0.056(2) 0.0041(17) -0.0031(16) 0.0146(17)
C43 0.056(2) 0.088(3) 0.0414(18) 0.0122(18) 0.0044(15) 0.0110(19)
C44 0.091(3) 0.068(3) 0.073(3) 0.011(2) -0.002(2) -0.033(2)
C45 0.073(3) 0.071(3) 0.089(3) -0.033(2) -0.009(2) 0.011(2)
C51 0.0332(14) 0.0325(14) 0.0305(13) 0.0030(12) 0.0017(11) -0.0012(12)
C52 0.0220(13) 0.0355(15) 0.0291(13) 0.0047(12) 0.0020(10) -0.0011(11)
C53 0.0248(13) 0.0330(14) 0.0281(13) 0.0026(11) 0.0022(10) 0.0003(11)
C54 0.0246(13) 0.0357(15) 0.0315(14) 0.0022(12) 0.0019(11) -0.0008(11)
C55 0.0258(14) 0.0402(16) 0.0312(14) 0.0064(12) 0.0017(11) 0.0015(11)
C56 0.0303(14) 0.0400(16) 0.0288(13) 0.0037(12) 0.0043(11) 0.0028(12)
C57 0.0467(17) 0.0466(17) 0.0324(15) -0.0006(13) 0.0013(13) 0.0018(14)
C58 0.0483(18) 0.065(2) 0.0277(14) -0.0010(14) -0.0024(13) 0.0023(15)
C59 0.0426(17) 0.061(2) 0.0319(15) 0.0118(14) -0.0046(13) -0.0008(15)
C60 0.0354(15) 0.0456(17) 0.0387(16) 0.0106(13) -0.0018(12) 0.0005(13)
C61 0.0347(15) 0.0387(16) 0.0268(13) 0.0027(12) 0.0066(11) 0.0069(12)
C62 0.0325(15) 0.0422(16) 0.0359(15) 0.0046(13) 0.0046(12) 0.0040(12)
C63 0.0359(16) 0.064(2) 0.0393(16) 0.0052(15) -0.0014(13) 0.0121(15)
C64 0.0512(19) 0.065(2) 0.0360(16) 0.0125(15) 0.0030(14) 0.0224(17)
C65 0.064(2) 0.0421(18) 0.0437(17) 0.0133(14) 0.0100(16) 0.0108(16)
C66 0.0485(18) 0.0382(16) 0.0393(16) 0.0056(13) 0.0034(13) 0.0028(13)
C67 0.0341(15) 0.0306(14) 0.0329(14) 0.0053(12) -0.0010(11) 0.0016(11)
C68 0.0346(15) 0.0436(17) 0.0393(15) 0.0007(13) -0.0067(12) 0.0027(13)
C69 0.0437(17) 0.0478(18) 0.0396(16) -0.0071(14) -0.0025(13) 0.0051(14)
C70 0.0375(17) 0.057(2) 0.0535(18) -0.0106(16) -0.0004(14) 0.0122(15)
C71 0.0344(17) 0.066(2) 0.0582(19) -0.0184(17) -0.0077(14) 0.0089(15)
C72 0.0358(16) 0.0515(18) 0.0412(16) -0.0093(14) -0.0060(13) 0.0082(14)
C73 0.073(2) 0.077(3) 0.0451(19) -0.0124(18) -0.0105(17) -0.011(2)
C74 0.084(3) 0.072(2) 0.0441(19) -0.0076(17) 0.0106(18) 0.028(2)
C75 0.056(2) 0.061(2) 0.0388(16) 0.0097(15) 0.0141(15) 0.0014(16)
C76 0.046(2) 0.144(4) 0.060(2) -0.014(2) -0.0012(17) -0.036(2)
C77 0.0409(17) 0.058(2) 0.0572(19) 0.0104(16) 0.0040(15) -0.0109(15)
C78 0.110(3) 0.040(2) 0.134(4) 0.006(2) 0.052(3) -0.014(2)
C80 0.0424(19) 0.076(3) 0.087(3) 0.013(2) 0.0127(18) 0.0088(18)
C81 0.053(2) 0.079(3) 0.078(3) 0.001(2) 0.0191(19) 0.018(2)
C82 0.073(3) 0.079(3) 0.094(3) 0.003(2) 0.020(2) -0.024(2)
C83 0.057(2) 0.094(3) 0.077(3) 0.037(2) 0.027(2) 0.015(2)
C84 0.104(3) 0.084(3) 0.070(3) -0.018(2) 0.001(2) -0.002(3)
C85 0.096(3) 0.074(3) 0.062(2) 0.008(2) 0.011(2) 0.031(2)
C90 0.0405(19) 0.074(3) 0.096(3) -0.012(2) 0.0040(19) -0.0053(18)
C91 0.048(3) 0.086(3) 0.325(9) -0.088(5) 0.042(4) -0.026(2)
C92 0.059(3) 0.231(7) 0.149(5) -0.129(5) 0.023(3) -0.018(4)
C93 0.050(3) 0.125(4) 0.268(7) 0.131(5) -0.002(3) 0.015(3)
C94 0.199(6) 0.069(3) 0.141(5) 0.043(3) -0.084(4) -0.058(4)
C95 0.131(5) 0.234(7) 0.065(3) -0.044(4) 0.011(3) -0.070(5)
C100 0.067(3) 0.073(3) 0.115(3) -0.010(2) -0.005(3) 0.006(2)
C101 0.077(4) 0.103(4) 0.286(9) 0.033(5) -0.047(4) -0.028(3)
C102 0.086(3) 0.094(3) 0.118(4) 0.011(3) -0.017(3) -0.011(3)

loop_
_atom_type_symbol
_atom_type_description
_atom_type_scat_dispersion_real
_atom_type_scat_dispersion_imag
_atom_type_scat_source
C C 0.0033 0.0016 'International Tables Vol C Tables 4.2.6.8 and 6.1.1.4'
H H 0.0000 0.0000 'International Tables Vol C Tables 4.2.6.8 and 6.1.1.4'
Li Li -0.0003 0.0001 'International Tables Vol C Tables 4.2.6.8 and 6.1.1.4'
N N 0.0061 0.0033 'International Tables Vol C Tables 4.2.6.8 and 6.1.1.4'
Si Si 0.0817 0.0704 'International Tables Vol C Tables 4.2.6.8 and 6.1.1.4'

loop_
_geom_angle_atom_site_label_1
_geom_angle_atom_site_label_2
_geom_angle_atom_site_label_3
_geom_angle
_geom_angle_site_symmetry_1
_geom_angle_site_symmetry_3
_geom_angle_publ_flag
N1 Li1 N30 114.4(2) . . ?
N1 Li1 N2 77.74(17) . . ?
N30 Li1 N2 119.5(2) . . ?
N1 Li1 N31 134.9(2) . . ?
N30 Li1 N31 84.79(18) . . ?
N2 Li1 N31 129.6(2) . . ?
N1 Li1 C3 59.81(13) . . ?
N30 Li1 C3 100.72(19) . . ?
N2 Li1 C3 32.01(10) . . ?
N31 Li1 C3 160.4(2) . . ?
N1 Li1 C2 31.65(10) . . ?
N30 Li1 C2 97.33(18) . . ?
N2 Li1 C2 61.65(13) . . ?
N31 Li1 C2 165.3(2) . . ?
C3 Li1 C2 33.44(9) . . ?
N1 Li1 Li2 49.15(14) . . ?
N30 Li1 Li2 157.0(2) . . ?
N2 Li1 Li2 47.61(14) . . ?
N31 Li1 Li2 118.2(2) . . ?
C3 Li1 Li2 58.13(14) . . ?
C2 Li1 Li2 60.18(14) . . ?
N2 Li2 N1 78.59(17) . . ?
N2 Li2 N40 114.1(2) . . ?
N1 Li2 N40 122.4(2) . . ?
N2 Li2 N41 132.2(2) . . ?
N1 Li2 N41 129.5(2) . . ?
N40 Li2 N41 84.68(18) . . ?
N2 Li2 C3 32.20(10) . . ?
N1 Li2 C3 59.92(13) . . ?
N40 Li2 C3 100.44(19) . . ?
N41 Li2 C3 164.2(2) . . ?
N2 Li2 C2 61.26(13) . . ?
N1 Li2 C2 30.80(10) . . ?
N40 Li2 C2 104.03(19) . . ?
N41 Li2 C2 159.7(2) . . ?
C3 Li2 C2 33.18(9) . . ?
N2 Li2 Li1 49.99(14) . . ?
N1 Li2 Li1 47.96(14) . . ?
N40 Li2 Li1 159.3(2) . . ?
N41 Li2 Li1 115.7(2) . . ?
C3 Li2 Li1 58.97(14) . . ?
C2 Li2 Li1 58.16(14) . . ?
N4 Li3 N5 78.07(17) . . ?
N4 Li3 N90 122.7(2) . . ?
N5 Li3 N90 111.1(2) . . ?
N4 Li3 N91 133.8(2) . . ?
N5 Li3 N91 129.1(2) . . ?
N90 Li3 N91 85.32(19) . . ?
N4 Li3 C52 32.23(10) . . ?
N5 Li3 C52 61.98(14) . . ?
N90 Li3 C52 100.38(19) . . ?
N91 Li3 C52 164.9(2) . . ?
N4 Li3 C53 59.89(14) . . ?
N5 Li3 C53 32.09(10) . . ?
N90 Li3 C53 97.60(19) . . ?
N91 Li3 C53 160.4(2) . . ?
C52 Li3 C53 33.36(9) . . ?
N4 Li3 Li4 49.27(15) . . ?
N5 Li3 Li4 48.90(14) . . ?
N90 Li3 Li4 156.8(2) . . ?
N91 Li3 Li4 115.9(2) . . ?
C52 Li3 Li4 61.55(15) . . ?
C53 Li3 Li4 59.28(14) . . ?
N5 Li4 N4 77.45(17) . . ?
N5 Li4 N80 111.5(2) . . ?
N4 Li4 N80 120.9(2) . . ?
N5 Li4 N81 137.6(2) . . ?
N4 Li4 N81 130.4(2) . . ?
N80 Li4 N81 83.00(18) . . ?
N5 Li4 C53 31.53(10) . . ?
N4 Li4 C53 58.95(13) . . ?
N80 Li4 C53 97.89(19) . . ?
N81 Li4 C53 168.2(2) . . ?
N5 Li4 Li3 49.22(15) . . ?
N4 Li4 Li3 48.06(14) . . ?
N80 Li4 Li3 156.0(2) . . ?
N81 Li4 Li3 120.7(2) . . ?
C53 Li4 Li3 58.16(14) . . ?
N5 Li4 C52 59.60(13) . . ?
N4 Li4 C52 30.10(10) . . ?
N80 Li4 C52 102.6(2) . . ?
N81 Li4 C52 158.9(2) . . ?
C53 Li4 C52 32.30(9) . . ?
Li3 Li4 C52 56.97(14) . . ?
C2 N1 C11 121.0(2) . . ?
C2 N1 Li1 98.23(19) . . ?
C11 N1 Li1 134.4(2) . . ?
C2 N1 Li2 99.49(19) . . ?
C11 N1 Li2 109.90(19) . . ?
Li1 N1 Li2 82.88(18) . . ?
C6 N2 C3 105.76(19) . . ?
C6 N2 Li2 131.3(2) . . ?
C3 N2 Li2 96.97(18) . . ?
C6 N2 Li1 135.88(19) . . ?
C3 N2 Li1 94.88(18) . . ?
Li2 N2 Li1 82.40(19) . . ?
C17 N3 C4 116.4(2) . . ?
C17 N3 Si2 122.80(18) . . ?
C4 N3 Si2 120.43(17) . . ?
C61 N4 C52 120.8(2) . . ?
C61 N4 Li3 137.1(2) . . ?
C52 N4 Li3 96.41(19) . . ?
C61 N4 Li4 107.4(2) . . ?
C52 N4 Li4 101.45(19) . . ?
Li3 N4 Li4 82.67(19) . . ?
C56 N5 C53 105.5(2) . . ?
C56 N5 Li4 131.5(2) . . ?
C53 N5 Li4 97.2(2) . . ?
C56 N5 Li3 136.1(2) . . ?
C53 N5 Li3 95.17(19) . . ?
Li4 N5 Li3 81.88(19) . . ?
C67 N6 C54 118.1(2) . . ?
C67 N6 Si4 119.79(17) . . ?
C54 N6 Si4 121.14(16) . . ?
C30 N30 C33 111.9(2) . . ?
C30 N30 C32 109.6(2) . . ?
C33 N30 C32 108.4(3) . . ?
C30 N30 Li1 107.0(2) . . ?
C33 N30 Li1 106.3(2) . . ?
C32 N30 Li1 113.7(2) . . ?
C34 N31 C35 109.6(3) . . ?
C34 N31 C31 112.2(3) . . ?
C35 N31 C31 107.0(3) . . ?
C34 N31 Li1 103.3(2) . . ?
C35 N31 Li1 122.4(2) . . ?
C31 N31 Li1 102.2(2) . . ?
C42 N40 C43 109.0(2) . . ?
C42 N40 C40 109.7(2) . . ?
C43 N40 C40 112.0(2) . . ?
C42 N40 Li2 119.8(2) . . ?
C43 N40 Li2 101.3(2) . . ?
C40 N40 Li2 104.8(2) . . ?
C44 N41 C45 110.3(3) . . ?
C44 N41 C41 110.4(3) . . ?
C45 N41 C41 108.9(2) . . ?
C44 N41 Li2 103.1(2) . . ?
C45 N41 Li2 118.0(2) . . ?
C41 N41 Li2 106.0(2) . . ?
C82 N80 C83 109.0(3) . . ?
C82 N80 C80 110.4(3) . . ?
C83 N80 C80 111.5(3) . . ?
C82 N80 Li4 118.6(2) . . ?
C83 N80 Li4 99.0(2) . . ?
C80 N80 Li4 107.9(2) . . ?
C85 N81 C84 109.3(3) . . ?
C85 N81 C81 111.7(3) . . ?
C84 N81 C81 106.6(3) . . ?
C85 N81 Li4 106.5(2) . . ?
C84 N81 Li4 119.1(3) . . ?
C81 N81 Li4 103.5(2) . . ?
C92 N90 C93 111.7(4) . . ?
C92 N90 C90 108.4(3) . . ?
C93 N90 C90 109.7(3) . . ?
C92 N90 Li3 112.3(3) . . ?
C93 N90 Li3 109.7(3) . . ?
C90 N90 Li3 104.8(2) . . ?
C94 N91 C95 109.3(4) . . ?
C94 N91 C91 111.4(4) . . ?
C95 N91 C91 106.1(4) . . ?
C94 N91 Li3 117.9(3) . . ?
C95 N91 Li3 110.0(3) . . ?
C91 N91 Li3 101.4(2) . . ?
C1 Si1 C23 118.04(13) . . ?
C1 Si1 C24 104.60(13) . . ?
C23 Si1 C24 106.55(15) . . ?
C1 Si1 C25 113.84(14) . . ?
C23 Si1 C25 107.41(17) . . ?
C24 Si1 C25 105.39(15) . . ?
N3 Si2 C28 110.35(12) . . ?
N3 Si2 C27 109.23(15) . . ?
C28 Si2 C27 107.59(15) . . ?
N3 Si2 C26 112.58(14) . . ?
C28 Si2 C26 107.72(17) . . ?
C27 Si2 C26 109.24(19) . . ?
C51 Si3 C75 117.25(13) . . ?
C51 Si3 C74 104.68(13) . . ?
C75 Si3 C74 105.79(16) . . ?
C51 Si3 C73 113.18(14) . . ?
C75 Si3 C73 108.84(16) . . ?
C74 Si3 C73 106.17(17) . . ?
N6 Si4 C77 111.17(12) . . ?
N6 Si4 C76 111.72(14) . . ?
C77 Si4 C76 108.60(16) . . ?
N6 Si4 C78 109.14(16) . . ?
C77 Si4 C78 106.10(17) . . ?
C76 Si4 C78 110.0(2) . . ?
C2 C1 Si1 138.6(2) . . ?
C2 C1 H1 110.7 . . ?
Si1 C1 H1 110.7 . . ?
C1 C2 N1 129.4(2) . . ?
C1 C2 C3 120.5(2) . . ?
N1 C2 C3 109.86(19) . . ?
C1 C2 Li1 141.8(2) . . ?
N1 C2 Li1 50.13(14) . . ?
C3 C2 Li1 73.03(15) . . ?
C1 C2 Li2 154.2(2) . . ?
N1 C2 Li2 49.71(15) . . ?
C3 C2 Li2 70.27(16) . . ?
Li1 C2 Li2 61.66(15) . . ?
N2 C3 C4 111.0(2) . . ?
N2 C3 C2 116.2(2) . . ?
C4 C3 C2 132.8(2) . . ?
N2 C3 Li2 50.84(14) . . ?
C4 C3 Li2 139.1(2) . . ?
C2 C3 Li2 76.56(16) . . ?
N2 C3 Li1 53.11(15) . . ?
C4 C3 Li1 141.98(19) . . ?
C2 C3 Li1 73.53(16) . . ?
Li2 C3 Li1 62.90(15) . . ?
C3 C4 C5 106.6(2) . . ?
C3 C4 N3 129.5(2) . . ?
C5 C4 N3 123.9(2) . . ?
C10 C5 C6 119.9(2) . . ?
C10 C5 C4 134.4(2) . . ?
C6 C5 C4 105.7(2) . . ?
N2 C6 C7 128.8(2) . . ?
N2 C6 C5 110.9(2) . . ?
C7 C6 C5 120.3(2) . . ?
C8 C7 C6 118.4(3) . . ?
C8 C7 H7 120.8 . . ?
C6 C7 H7 120.8 . . ?
C7 C8 C9 121.4(2) . . ?
C7 C8 H8 119.3 . . ?
C9 C8 H8 119.3 . . ?
C10 C9 C8 121.2(2) . . ?
C10 C9 H9 119.4 . . ?
C8 C9 H9 119.4 . . ?
C9 C10 C5 118.8(3) . . ?
C9 C10 H10 120.6 . . ?
C5 C10 H10 120.6 . . ?
N1 C11 C16 123.6(2) . . ?
N1 C11 C12 119.2(2) . . ?
C16 C11 C12 116.7(2) . . ?
C13 C12 C11 121.9(3) . . ?
C13 C12 H12 119.0 . . ?
C11 C12 H12 119.0 . . ?
C12 C13 C14 120.5(3) . . ?
C12 C13 H13 119.8 . . ?
C14 C13 H13 119.8 . . ?
C13 C14 C15 118.8(3) . . ?
C13 C14 H14 120.6 . . ?
C15 C14 H14 120.6 . . ?
C14 C15 C16 121.2(3) . . ?
C14 C15 H15 119.4 . . ?
C16 C15 H15 119.4 . . ?
C15 C16 C11 120.9(3) . . ?
C15 C16 H16 119.6 . . ?
C11 C16 H16 119.6 . . ?
C18 C17 C22 117.9(3) . . ?
C18 C17 N3 122.3(3) . . ?
C22 C17 N3 119.9(3) . . ?
C17 C18 C19 122.3(3) . . ?
C17 C18 H18 118.9 . . ?
C19 C18 H18 118.9 . . ?
C18 C19 C20 119.4(4) . . ?
C18 C19 H19 120.3 . . ?
C20 C19 H19 120.3 . . ?
C21 C20 C19 119.3(3) . . ?
C21 C20 H20 120.3 . . ?
C19 C20 H20 120.3 . . ?
C20 C21 C22 120.9(4) . . ?
C20 C21 H21 119.6 . . ?
C22 C21 H21 119.6 . . ?
C21 C22 C17 120.3(4) . . ?
C21 C22 H22 119.9 . . ?
C17 C22 H22 119.9 . . ?
Si1 C23 H23A 109.5 . . ?
Si1 C23 H23B 109.5 . . ?
H23A C23 H23B 109.5 . . ?
Si1 C23 H23C 109.5 . . ?
H23A C23 H23C 109.5 . . ?
H23B C23 H23C 109.5 . . ?
Si1 C24 H24A 109.5 . . ?
Si1 C24 H24B 109.5 . . ?
H24A C24 H24B 109.5 . . ?
Si1 C24 H24C 109.5 . . ?
H24A C24 H24C 109.5 . . ?
H24B C24 H24C 109.5 . . ?
Si1 C25 H25A 109.5 . . ?
Si1 C25 H25B 109.5 . . ?
H25A C25 H25B 109.5 . . ?
Si1 C25 H25C 109.5 . . ?
H25A C25 H25C 109.5 . . ?
H25B C25 H25C 109.5 . . ?
Si2 C26 H26A 109.5 . . ?
Si2 C26 H26B 109.5 . . ?
H26A C26 H26B 109.5 . . ?
Si2 C26 H26C 109.5 . . ?
H26A C26 H26C 109.5 . . ?
H26B C26 H26C 109.5 . . ?
Si2 C27 H27A 109.5 . . ?
Si2 C27 H27B 109.5 . . ?
H27A C27 H27B 109.5 . . ?
Si2 C27 H27C 109.5 . . ?
H27A C27 H27C 109.5 . . ?
H27B C27 H27C 109.5 . . ?
Si2 C28 H28A 109.5 . . ?
Si2 C28 H28B 109.5 . . ?
H28A C28 H28B 109.5 . . ?
Si2 C28 H28C 109.5 . . ?
H28A C28 H28C 109.5 . . ?
H28B C28 H28C 109.5 . . ?
N30 C30 C31 111.5(3) . . ?
N30 C30 H30A 109.3 . . ?
C31 C30 H30A 109.3 . . ?
N30 C30 H30B 109.3 . . ?
C31 C30 H30B 109.3 . . ?
H30A C30 H30B 108.0 . . ?
C30 C31 N31 113.1(3) . . ?
C30 C31 H31A 108.9 . . ?
N31 C31 H31A 108.9 . . ?
C30 C31 H31B 108.9 . . ?
N31 C31 H31B 108.9 . . ?
H31A C31 H31B 107.8 . . ?
N30 C32 H32A 109.5 . . ?
N30 C32 H32B 109.5 . . ?
H32A C32 H32B 109.5 . . ?
N30 C32 H32C 109.5 . . ?
H32A C32 H32C 109.5 . . ?
H32B C32 H32C 109.5 . . ?
N30 C33 H33A 109.5 . . ?
N30 C33 H33B 109.5 . . ?
H33A C33 H33B 109.5 . . ?
N30 C33 H33C 109.5 . . ?
H33A C33 H33C 109.5 . . ?
H33B C33 H33C 109.5 . . ?
N31 C34 H34A 109.5 . . ?
N31 C34 H34B 109.5 . . ?
H34A C34 H34B 109.5 . . ?
N31 C34 H34C 109.5 . . ?
H34A C34 H34C 109.5 . . ?
H34B C34 H34C 109.5 . . ?
N31 C35 H35A 109.5 . . ?
N31 C35 H35B 109.5 . . ?
H35A C35 H35B 109.5 . . ?
N31 C35 H35C 109.5 . . ?
H35A C35 H35C 109.5 . . ?
H35B C35 H35C 109.5 . . ?
N40 C40 C41 111.8(2) . . ?
N40 C40 H40A 109.3 . . ?
C41 C40 H40A 109.3 . . ?
N40 C40 H40B 109.3 . . ?
C41 C40 H40B 109.3 . . ?
H40A C40 H40B 107.9 . . ?
N41 C41 C40 112.4(2) . . ?
N41 C41 H41A 109.1 . . ?
C40 C41 H41A 109.1 . . ?
N41 C41 H41B 109.1 . . ?
C40 C41 H41B 109.1 . . ?
H41A C41 H41B 107.9 . . ?
N40 C42 H42A 109.5 . . ?
N40 C42 H42B 109.5 . . ?
H42A C42 H42B 109.5 . . ?
N40 C42 H42C 109.5 . . ?
H42A C42 H42C 109.5 . . ?
H42B C42 H42C 109.5 . . ?
N40 C43 H43A 109.5 . . ?
N40 C43 H43B 109.5 . . ?
H43A C43 H43B 109.5 . . ?
N40 C43 H43C 109.5 . . ?
H43A C43 H43C 109.5 . . ?
H43B C43 H43C 109.5 . . ?
N41 C44 H44A 109.5 . . ?
N41 C44 H44B 109.5 . . ?
H44A C44 H44B 109.5 . . ?
N41 C44 H44C 109.5 . . ?
H44A C44 H44C 109.5 . . ?
H44B C44 H44C 109.5 . . ?
N41 C45 H45A 109.5 . . ?
N41 C45 H45B 109.5 . . ?
H45A C45 H45B 109.5 . . ?
N41 C45 H45C 109.5 . . ?
H45A C45 H45C 109.5 . . ?
H45B C45 H45C 109.5 . . ?
C52 C51 Si3 136.6(2) . . ?
C52 C51 H51 111.7 . . ?
Si3 C51 H51 111.7 . . ?
C51 C52 N4 128.9(2) . . ?
C51 C52 C53 120.5(2) . . ?
N4 C52 C53 110.3(2) . . ?
C51 C52 Li3 139.1(2) . . ?
N4 C52 Li3 51.36(16) . . ?
C53 C52 Li3 73.62(17) . . ?
C51 C52 Li4 156.7(2) . . ?
N4 C52 Li4 48.45(15) . . ?
C53 C52 Li4 70.64(16) . . ?
Li3 C52 Li4 61.48(15) . . ?
N5 C53 C54 111.4(2) . . ?
N5 C53 C52 116.3(2) . . ?
C54 C53 C52 132.3(2) . . ?
N5 C53 Li3 52.74(15) . . ?
C54 C53 Li3 142.9(2) . . ?
C52 C53 Li3 73.02(17) . . ?
N5 C53 Li4 51.23(15) . . ?
C54 C53 Li4 138.99(19) . . ?
C52 C53 Li4 77.07(17) . . ?
Li3 C53 Li4 62.56(15) . . ?
C53 C54 C55 106.0(2) . . ?
C53 C54 N6 129.2(2) . . ?
C55 C54 N6 124.7(2) . . ?
C60 C55 C56 119.8(2) . . ?
C60 C55 C54 134.1(3) . . ?
C56 C55 C54 106.1(2) . . ?
N5 C56 C57 128.6(2) . . ?
N5 C56 C55 111.0(2) . . ?
C57 C56 C55 120.4(2) . . ?
C58 C57 C56 118.6(3) . . ?
C58 C57 H57 120.7 . . ?
C56 C57 H57 120.7 . . ?
C57 C58 C59 121.2(3) . . ?
C57 C58 H58 119.4 . . ?
C59 C58 H58 119.4 . . ?
C60 C59 C58 121.4(3) . . ?
C60 C59 H59 119.3 . . ?
C58 C59 H59 119.3 . . ?
C59 C60 C55 118.7(3) . . ?
C59 C60 H60 120.7 . . ?
C55 C60 H60 120.7 . . ?
N4 C61 C66 118.9(2) . . ?
N4 C61 C62 124.2(2) . . ?
C66 C61 C62 116.5(2) . . ?
C63 C62 C61 121.5(3) . . ?
C63 C62 H62 119.2 . . ?
C61 C62 H62 119.2 . . ?
C62 C63 C64 120.8(3) . . ?
C62 C63 H63 119.6 . . ?
C64 C63 H63 119.6 . . ?
C65 C64 C63 118.7(3) . . ?
C65 C64 H64 120.6 . . ?
C63 C64 H64 120.6 . . ?
C64 C65 C66 120.7(3) . . ?
C64 C65 H65 119.7 . . ?
C66 C65 H65 119.7 . . ?
C65 C66 C61 121.7(3) . . ?
C65 C66 H66 119.2 . . ?
C61 C66 H66 119.2 . . ?
C68 C67 C72 117.5(2) . . ?
C68 C67 N6 120.4(2) . . ?
C72 C67 N6 122.1(2) . . ?
C67 C68 C69 121.1(3) . . ?
C67 C68 H68 119.4 . . ?
C69 C68 H68 119.4 . . ?
C70 C69 C68 120.7(3) . . ?
C70 C69 H69 119.7 . . ?
C68 C69 H69 119.7 . . ?
C69 C70 C71 118.7(3) . . ?
C69 C70 H70 120.7 . . ?
C71 C70 H70 120.7 . . ?
C70 C71 C72 121.2(3) . . ?
C70 C71 H71 119.4 . . ?
C72 C71 H71 119.4 . . ?
C71 C72 C67 120.8(3) . . ?
C71 C72 H72 119.6 . . ?
C67 C72 H72 119.6 . . ?
Si3 C73 H73A 109.5 . . ?
Si3 C73 H73B 109.5 . . ?
H73A C73 H73B 109.5 . . ?
Si3 C73 H73C 109.5 . . ?
H73A C73 H73C 109.5 . . ?
H73B C73 H73C 109.5 . . ?
Si3 C74 H74A 109.5 . . ?
Si3 C74 H74B 109.5 . . ?
H74A C74 H74B 109.5 . . ?
Si3 C74 H74C 109.5 . . ?
H74A C74 H74C 109.5 . . ?
H74B C74 H74C 109.5 . . ?
Si3 C75 H75A 109.5 . . ?
Si3 C75 H75B 109.5 . . ?
H75A C75 H75B 109.5 . . ?
Si3 C75 H75C 109.5 . . ?
H75A C75 H75C 109.5 . . ?
H75B C75 H75C 109.5 . . ?
Si4 C76 H76A 109.5 . . ?
Si4 C76 H76B 109.5 . . ?
H76A C76 H76B 109.5 . . ?
Si4 C76 H76C 109.5 . . ?
H76A C76 H76C 109.5 . . ?
H76B C76 H76C 109.5 . . ?
Si4 C77 H77A 109.5 . . ?
Si4 C77 H77B 109.5 . . ?
H77A C77 H77B 109.5 . . ?
Si4 C77 H77C 109.5 . . ?
H77A C77 H77C 109.5 . . ?
H77B C77 H77C 109.5 . . ?
Si4 C78 H78A 109.5 . . ?
Si4 C78 H78B 109.5 . . ?
H78A C78 H78B 109.5 . . ?
Si4 C78 H78C 109.5 . . ?
H78A C78 H78C 109.5 . . ?
H78B C78 H78C 109.5 . . ?
C81 C80 N80 112.5(3) . . ?
C81 C80 H80A 109.1 . . ?
N80 C80 H80A 109.1 . . ?
C81 C80 H80B 109.1 . . ?
N80 C80 H80B 109.1 . . ?
H80A C80 H80B 107.8 . . ?
C80 C81 N81 113.1(3) . . ?
C80 C81 H81A 109.0 . . ?
N81 C81 H81A 109.0 . . ?
C80 C81 H81B 109.0 . . ?
N81 C81 H81B 109.0 . . ?
H81A C81 H81B 107.8 . . ?
N80 C82 H82A 109.5 . . ?
N80 C82 H82B 109.5 . . ?
H82A C82 H82B 109.5 . . ?
N80 C82 H82C 109.5 . . ?
H82A C82 H82C 109.5 . . ?
H82B C82 H82C 109.5 . . ?
N80 C83 H83A 109.5 . . ?
N80 C83 H83B 109.5 . . ?
H83A C83 H83B 109.5 . . ?
N80 C83 H83C 109.5 . . ?
H83A C83 H83C 109.5 . . ?
H83B C83 H83C 109.5 . . ?
N81 C84 H84A 109.5 . . ?
N81 C84 H84B 109.5 . . ?
H84A C84 H84B 109.5 . . ?
N81 C84 H84C 109.5 . . ?
H84A C84 H84C 109.5 . . ?
H84B C84 H84C 109.5 . . ?
N81 C85 H85A 109.5 . . ?
N81 C85 H85B 109.5 . . ?
H85A C85 H85B 109.5 . . ?
N81 C85 H85C 109.5 . . ?
H85A C85 H85C 109.5 . . ?
H85B C85 H85C 109.5 . . ?
C91 C90 N90 119.9(3) . . ?
C91 C90 H90A 107.4 . . ?
N90 C90 H90A 107.4 . . ?
C91 C90 H90B 107.4 . . ?
N90 C90 H90B 107.4 . . ?
H90A C90 H90B 106.9 . . ?
C90 C91 N91 121.9(4) . . ?
C90 C91 H91A 106.8 . . ?
N91 C91 H91A 106.8 . . ?
C90 C91 H91B 106.8 . . ?
N91 C91 H91B 106.8 . . ?
H91A C91 H91B 106.7 . . ?
N90 C92 H92A 109.5 . . ?
N90 C92 H92B 109.5 . . ?
H92A C92 H92B 109.5 . . ?
N90 C92 H92C 109.5 . . ?
H92A C92 H92C 109.5 . . ?
H92B C92 H92C 109.5 . . ?
N90 C93 H93A 109.5 . . ?
N90 C93 H93B 109.5 . . ?
H93A C93 H93B 109.5 . . ?
N90 C93 H93C 109.5 . . ?
H93A C93 H93C 109.5 . . ?
H93B C93 H93C 109.5 . . ?
N91 C94 H94A 109.5 . . ?
N91 C94 H94B 109.5 . . ?
H94A C94 H94B 109.5 . . ?
N91 C94 H94C 109.5 . . ?
H94A C94 H94C 109.5 . . ?
H94B C94 H94C 109.5 . . ?
N91 C95 H95A 109.5 . . ?
N91 C95 H95B 109.5 . . ?
H95A C95 H95B 109.5 . . ?
N91 C95 H95C 109.5 . . ?
H95A C95 H95C 109.5 . . ?
H95B C95 H95C 109.5 . . ?
C101 C100 C100 133.8(5) . 3_666 ?
C101 C100 H10A 103.8 . . ?
C100 C100 H10A 103.8 3_666 . ?
C101 C100 H10B 103.8 . . ?
C100 C100 H10B 103.8 3_666 . ?
H10A C100 H10B 105.4 . . ?
C100 C101 C102 129.8(5) . . ?
C100 C101 H10C 104.8 . . ?
C102 C101 H10C 104.8 . . ?
C100 C101 H10D 104.8 . . ?
C102 C101 H10D 104.8 . . ?
H10C C101 H10D 105.8 . . ?
C101 C102 H10E 109.5 . . ?
C101 C102 H10F 109.5 . . ?
H10E C102 H10F 109.5 . . ?
C101 C102 H10G 109.5 . . ?
H10E C102 H10G 109.5 . . ?
H10F C102 H10G 109.5 . . ?

loop_
_geom_bond_atom_site_label_1
_geom_bond_atom_site_label_2
_geom_bond_distance
_geom_bond_site_symmetry_2
_geom_bond_publ_flag
Li1 N1 2.036(5) . ?
Li1 N30 2.096(5) . ?
Li1 N2 2.102(5) . ?
Li1 N31 2.187(5) . ?
Li1 C3 2.619(5) . ?
Li1 C2 2.626(5) . ?
Li1 Li2 2.720(6) . ?
Li2 N2 2.027(5) . ?
Li2 N1 2.074(5) . ?
Li2 N40 2.101(5) . ?
Li2 N41 2.149(5) . ?
Li2 C3 2.595(5) . ?
Li2 C2 2.681(5) . ?
Li3 N4 2.049(5) . ?
Li3 N5 2.090(5) . ?
Li3 N90 2.118(5) . ?
Li3 N91 2.188(5) . ?
Li3 C52 2.607(5) . ?
Li3 C53 2.615(5) . ?
Li3 Li4 2.732(6) . ?
Li4 N5 2.080(5) . ?
Li4 N4 2.088(5) . ?
Li4 N80 2.112(5) . ?
Li4 N81 2.224(5) . ?
Li4 C53 2.647(5) . ?
Li4 C52 2.734(5) . ?
N1 C2 1.392(3) . ?
N1 C11 1.400(3) . ?
N2 C6 1.378(3) . ?
N2 C3 1.393(3) . ?
N3 C17 1.419(4) . ?
N3 C4 1.451(3) . ?
N3 Si2 1.750(2) . ?
N4 C61 1.397(3) . ?
N4 C52 1.399(3) . ?
N5 C56 1.381(3) . ?
N5 C53 1.395(3) . ?
N6 C67 1.422(3) . ?
N6 C54 1.440(3) . ?
N6 Si4 1.751(2) . ?
N30 C30 1.466(4) . ?
N30 C33 1.467(4) . ?
N30 C32 1.470(4) . ?
N31 C34 1.446(4) . ?
N31 C35 1.462(4) . ?
N31 C31 1.508(4) . ?
N40 C42 1.465(4) . ?
N40 C43 1.465(4) . ?
N40 C40 1.470(4) . ?
N41 C44 1.462(4) . ?
N41 C45 1.466(4) . ?
N41 C41 1.470(4) . ?
N80 C82 1.449(4) . ?
N80 C83 1.464(4) . ?
N80 C80 1.469(4) . ?
N81 C85 1.453(4) . ?
N81 C84 1.461(4) . ?
N81 C81 1.484(4) . ?
N90 C92 1.437(5) . ?
N90 C93 1.438(5) . ?
N90 C90 1.453(4) . ?
N91 C94 1.420(5) . ?
N91 C95 1.432(5) . ?
N91 C91 1.452(5) . ?
Si1 C1 1.853(2) . ?
Si1 C23 1.872(3) . ?
Si1 C24 1.877(3) . ?
Si1 C25 1.878(3) . ?
Si2 C28 1.849(3) . ?
Si2 C27 1.866(4) . ?
Si2 C26 1.876(3) . ?
Si3 C51 1.845(3) . ?
Si3 C75 1.871(3) . ?
Si3 C74 1.876(3) . ?
Si3 C73 1.881(3) . ?
Si4 C77 1.862(3) . ?
Si4 C76 1.864(4) . ?
Si4 C78 1.865(4) . ?
C1 C2 1.363(3) . ?
C1 H1 0.9500 . ?
C2 C3 1.509(3) . ?
C3 C4 1.399(3) . ?
C4 C5 1.425(3) . ?
C5 C10 1.408(3) . ?
C5 C6 1.422(4) . ?
C6 C7 1.403(3) . ?
C7 C8 1.383(4) . ?
C7 H7 0.9500 . ?
C8 C9 1.401(4) . ?
C8 H8 0.9500 . ?
C9 C10 1.374(4) . ?
C9 H9 0.9500 . ?
C10 H10 0.9500 . ?
C11 C16 1.402(4) . ?
C11 C12 1.402(4) . ?
C12 C13 1.378(4) . ?
C12 H12 0.9500 . ?
C13 C14 1.381(4) . ?
C13 H13 0.9500 . ?
C14 C15 1.381(4) . ?
C14 H14 0.9500 . ?
C15 C16 1.385(4) . ?
C15 H15 0.9500 . ?
C16 H16 0.9500 . ?
C17 C18 1.370(4) . ?
C17 C22 1.403(4) . ?
C18 C19 1.384(4) . ?
C18 H18 0.9500 . ?
C19 C20 1.391(5) . ?
C19 H19 0.9500 . ?
C20 C21 1.372(6) . ?
C20 H20 0.9500 . ?
C21 C22 1.386(5) . ?
C21 H21 0.9500 . ?
C22 H22 0.9500 . ?
C23 H23A 0.9800 . ?
C23 H23B 0.9800 . ?
C23 H23C 0.9800 . ?
C24 H24A 0.9800 . ?
C24 H24B 0.9800 . ?
C24 H24C 0.9800 . ?
C25 H25A 0.9800 . ?
C25 H25B 0.9800 . ?
C25 H25C 0.9800 . ?
C26 H26A 0.9800 . ?
C26 H26B 0.9800 . ?
C26 H26C 0.9800 . ?
C27 H27A 0.9800 . ?
C27 H27B 0.9800 . ?
C27 H27C 0.9800 . ?
C28 H28A 0.9800 . ?
C28 H28B 0.9800 . ?
C28 H28C 0.9800 . ?
C30 C31 1.469(4) . ?
C30 H30A 0.9900 . ?
C30 H30B 0.9900 . ?
C31 H31A 0.9900 . ?
C31 H31B 0.9900 . ?
C32 H32A 0.9800 . ?
C32 H32B 0.9800 . ?
C32 H32C 0.9800 . ?
C33 H33A 0.9800 . ?
C33 H33B 0.9800 . ?
C33 H33C 0.9800 . ?
C34 H34A 0.9800 . ?
C34 H34B 0.9800 . ?
C34 H34C 0.9800 . ?
C35 H35A 0.9800 . ?
C35 H35B 0.9800 . ?
C35 H35C 0.9800 . ?
C40 C41 1.499(4) . ?
C40 H40A 0.9900 . ?
C40 H40B 0.9900 . ?
C41 H41A 0.9900 . ?
C41 H41B 0.9900 . ?
C42 H42A 0.9800 . ?
C42 H42B 0.9800 . ?
C42 H42C 0.9800 . ?
C43 H43A 0.9800 . ?
C43 H43B 0.9800 . ?
C43 H43C 0.9800 . ?
C44 H44A 0.9800 . ?
C44 H44B 0.9800 . ?
C44 H44C 0.9800 . ?
C45 H45A 0.9800 . ?
C45 H45B 0.9800 . ?
C45 H45C 0.9800 . ?
C51 C52 1.366(3) . ?
C51 H51 0.9500 . ?
C52 C53 1.499(3) . ?
C53 C54 1.409(3) . ?
C54 C55 1.426(3) . ?
C55 C60 1.408(4) . ?
C55 C56 1.425(4) . ?
C56 C57 1.399(4) . ?
C57 C58 1.382(4) . ?
C57 H57 0.9500 . ?
C58 C59 1.402(4) . ?
C58 H58 0.9500 . ?
C59 C60 1.375(4) . ?
C59 H59 0.9500 . ?
C60 H60 0.9500 . ?
C61 C66 1.401(4) . ?
C61 C62 1.404(4) . ?
C62 C63 1.385(4) . ?
C62 H62 0.9500 . ?
C63 C64 1.385(4) . ?
C63 H63 0.9500 . ?
C64 C65 1.381(4) . ?
C64 H64 0.9500 . ?
C65 C66 1.389(4) . ?
C65 H65 0.9500 . ?
C66 H66 0.9500 . ?
C67 C68 1.392(4) . ?
C67 C72 1.394(4) . ?
C68 C69 1.393(4) . ?
C68 H68 0.9500 . ?
C69 C70 1.371(4) . ?
C69 H69 0.9500 . ?
C70 C71 1.380(4) . ?
C70 H70 0.9500 . ?
C71 C72 1.383(4) . ?
C71 H71 0.9500 . ?
C72 H72 0.9500 . ?
C73 H73A 0.9800 . ?
C73 H73B 0.9800 . ?
C73 H73C 0.9800 . ?
C74 H74A 0.9800 . ?
C74 H74B 0.9800 . ?
C74 H74C 0.9800 . ?
C75 H75A 0.9800 . ?
C75 H75B 0.9800 . ?
C75 H75C 0.9800 . ?
C76 H76A 0.9800 . ?
C76 H76B 0.9800 . ?
C76 H76C 0.9800 . ?
C77 H77A 0.9800 . ?
C77 H77B 0.9800 . ?
C77 H77C 0.9800 . ?
C78 H78A 0.9800 . ?
C78 H78B 0.9800 . ?
C78 H78C 0.9800 . ?
C80 C81 1.462(5) . ?
C80 H80A 0.9900 . ?
C80 H80B 0.9900 . ?
C81 H81A 0.9900 . ?
C81 H81B 0.9900 . ?
C82 H82A 0.9800 . ?
C82 H82B 0.9800 . ?
C82 H82C 0.9800 . ?
C83 H83A 0.9800 . ?
C83 H83B 0.9800 . ?
C83 H83C 0.9800 . ?
C84 H84A 0.9800 . ?
C84 H84B 0.9800 . ?
C84 H84C 0.9800 . ?
C85 H85A 0.9800 . ?
C85 H85B 0.9800 . ?
C85 H85C 0.9800 . ?
C90 C91 1.340(5) . ?
C90 H90A 0.9900 . ?
C90 H90B 0.9900 . ?
C91 H91A 0.9900 . ?
C91 H91B 0.9900 . ?
C92 H92A 0.9800 . ?
C92 H92B 0.9800 . ?
C92 H92C 0.9800 . ?
C93 H93A 0.9800 . ?
C93 H93B 0.9800 . ?
C93 H93C 0.9800 . ?
C94 H94A 0.9800 . ?
C94 H94B 0.9800 . ?
C94 H94C 0.9800 . ?
C95 H95A 0.9800 . ?
C95 H95B 0.9800 . ?
C95 H95C 0.9800 . ?
C100 C101 1.356(6) . ?
C100 C100 1.400(7) 3_666 ?
C100 H10A 0.9900 . ?
C100 H10B 0.9900 . ?
C101 C102 1.423(6) . ?
C101 H10C 0.9900 . ?
C101 H10D 0.9900 . ?
C102 H10E 0.9800 . ?
C102 H10F 0.9800 . ?
C102 H10G 0.9800 . ?

loop_
_geom_torsion_atom_site_label_1
_geom_torsion_atom_site_label_2
_geom_torsion_atom_site_label_3
_geom_torsion_atom_site_label_4
_geom_torsion
_geom_torsion_site_symmetry_1
_geom_torsion_site_symmetry_2
_geom_torsion_site_symmetry_3
_geom_torsion_site_symmetry_4
_geom_torsion_publ_flag
N1 Li1 Li2 N2 -114.1(2) . . . . ?
N30 Li1 Li2 N2 -63.8(6) . . . . ?
N31 Li1 Li2 N2 119.4(3) . . . . ?
C3 Li1 Li2 N2 -38.34(12) . . . . ?
C2 Li1 Li2 N2 -77.42(16) . . . . ?
N30 Li1 Li2 N1 50.3(5) . . . . ?
N2 Li1 Li2 N1 114.1(2) . . . . ?
N31 Li1 Li2 N1 -126.5(3) . . . . ?
C3 Li1 Li2 N1 75.81(16) . . . . ?
C2 Li1 Li2 N1 36.72(12) . . . . ?
N1 Li1 Li2 N40 -69.9(6) . . . . ?
N30 Li1 Li2 N40 -19.6(11) . . . . ?
N2 Li1 Li2 N40 44.3(6) . . . . ?
N31 Li1 Li2 N40 163.6(5) . . . . ?
C3 Li1 Li2 N40 5.9(6) . . . . ?
C2 Li1 Li2 N40 -33.2(6) . . . . ?
N1 Li1 Li2 N41 121.1(2) . . . . ?
N30 Li1 Li2 N41 171.4(5) . . . . ?
N2 Li1 Li2 N41 -124.7(2) . . . . ?
N31 Li1 Li2 N41 -5.4(3) . . . . ?
C3 Li1 Li2 N41 -163.1(2) . . . . ?
C2 Li1 Li2 N41 157.9(2) . . . . ?
N1 Li1 Li2 C3 -75.81(16) . . . . ?
N30 Li1 Li2 C3 -25.5(5) . . . . ?
N2 Li1 Li2 C3 38.34(12) . . . . ?
N31 Li1 Li2 C3 157.7(2) . . . . ?
C2 Li1 Li2 C3 -39.08(10) . . . . ?
N1 Li1 Li2 C2 -36.72(12) . . . . ?
N30 Li1 Li2 C2 13.6(5) . . . . ?
N2 Li1 Li2 C2 77.42(16) . . . . ?
N31 Li1 Li2 C2 -163.2(2) . . . . ?
C3 Li1 Li2 C2 39.08(10) . . . . ?
N4 Li3 Li4 N5 112.9(2) . . . . ?
N90 Li3 Li4 N5 34.5(6) . . . . ?
N91 Li3 Li4 N5 -120.5(3) . . . . ?
C52 Li3 Li4 N5 76.33(16) . . . . ?
C53 Li3 Li4 N5 37.88(12) . . . . ?
N5 Li3 Li4 N4 -112.9(2) . . . . ?
N90 Li3 Li4 N4 -78.4(6) . . . . ?
N91 Li3 Li4 N4 126.6(3) . . . . ?
C52 Li3 Li4 N4 -36.57(12) . . . . ?
C53 Li3 Li4 N4 -75.03(16) . . . . ?
N4 Li3 Li4 N80 71.2(6) . . . . ?
N5 Li3 Li4 N80 -41.7(6) . . . . ?
N90 Li3 Li4 N80 -7.2(11) . . . . ?
N91 Li3 Li4 N80 -162.2(5) . . . . ?
C52 Li3 Li4 N80 34.6(6) . . . . ?
C53 Li3 Li4 N80 -3.8(6) . . . . ?
N4 Li3 Li4 N81 -118.7(3) . . . . ?
N5 Li3 Li4 N81 128.4(3) . . . . ?
N90 Li3 Li4 N81 163.0(5) . . . . ?
N91 Li3 Li4 N81 8.0(3) . . . . ?
C52 Li3 Li4 N81 -155.2(3) . . . . ?
C53 Li3 Li4 N81 166.3(3) . . . . ?
N4 Li3 Li4 C53 75.03(16) . . . . ?
N5 Li3 Li4 C53 -37.88(12) . . . . ?
N90 Li3 Li4 C53 -3.3(6) . . . . ?
N91 Li3 Li4 C53 -158.3(3) . . . . ?
C52 Li3 Li4 C53 38.46(10) . . . . ?
N4 Li3 Li4 C52 36.57(12) . . . . ?
N5 Li3 Li4 C52 -76.33(16) . . . . ?
N90 Li3 Li4 C52 -41.8(6) . . . . ?
N91 Li3 Li4 C52 163.2(3) . . . . ?
C53 Li3 Li4 C52 -38.46(10) . . . . ?
N30 Li1 N1 C2 -62.1(2) . . . . ?
N2 Li1 N1 C2 55.01(18) . . . . ?
N31 Li1 N1 C2 -170.2(3) . . . . ?
C3 Li1 N1 C2 26.35(14) . . . . ?
Li2 Li1 N1 C2 98.62(19) . . . . ?
N30 Li1 N1 C11 88.3(3) . . . . ?
N2 Li1 N1 C11 -154.6(2) . . . . ?
N31 Li1 N1 C11 -19.8(5) . . . . ?
C3 Li1 N1 C11 176.8(3) . . . . ?
C2 Li1 N1 C11 150.4(3) . . . . ?
Li2 Li1 N1 C11 -111.0(3) . . . . ?
N30 Li1 N1 Li2 -160.7(2) . . . . ?
N2 Li1 N1 Li2 -43.61(17) . . . . ?
N31 Li1 N1 Li2 91.2(3) . . . . ?
C3 Li1 N1 Li2 -72.27(15) . . . . ?
C2 Li1 N1 Li2 -98.62(19) . . . . ?
N2 Li2 N1 C2 -51.72(18) . . . . ?
N40 Li2 N1 C2 59.7(3) . . . . ?
N41 Li2 N1 C2 172.1(3) . . . . ?
C3 Li2 N1 C2 -23.45(14) . . . . ?
Li1 Li2 N1 C2 -97.20(19) . . . . ?
N2 Li2 N1 C11 -179.75(18) . . . . ?
N40 Li2 N1 C11 -68.4(3) . . . . ?
N41 Li2 N1 C11 44.1(3) . . . . ?
C3 Li2 N1 C11 -151.48(19) . . . . ?
C2 Li2 N1 C11 -128.0(2) . . . . ?
Li1 Li2 N1 C11 134.8(2) . . . . ?
N2 Li2 N1 Li1 45.48(17) . . . . ?
N40 Li2 N1 Li1 156.9(3) . . . . ?
N41 Li2 N1 Li1 -90.7(3) . . . . ?
C3 Li2 N1 Li1 73.75(15) . . . . ?
C2 Li2 N1 Li1 97.20(19) . . . . ?
N1 Li2 N2 C6 168.4(2) . . . . ?
N40 Li2 N2 C6 47.8(4) . . . . ?
N41 Li2 N2 C6 -57.7(4) . . . . ?
C3 Li2 N2 C6 118.1(3) . . . . ?
C2 Li2 N2 C6 141.1(2) . . . . ?
Li1 Li2 N2 C6 -147.8(3) . . . . ?
N1 Li2 N2 C3 50.29(18) . . . . ?
N40 Li2 N2 C3 -70.3(2) . . . . ?
N41 Li2 N2 C3 -175.9(3) . . . . ?
C2 Li2 N2 C3 23.00(14) . . . . ?
Li1 Li2 N2 C3 94.03(19) . . . . ?
N1 Li2 N2 Li1 -43.74(16) . . . . ?
N40 Li2 N2 Li1 -164.3(2) . . . . ?
N41 Li2 N2 Li1 90.1(3) . . . . ?
C3 Li2 N2 Li1 -94.03(19) . . . . ?
C2 Li2 N2 Li1 -71.02(14) . . . . ?
N1 Li1 N2 C6 -170.1(2) . . . . ?
N30 Li1 N2 C6 -58.9(4) . . . . ?
N31 Li1 N2 C6 50.6(4) . . . . ?
C3 Li1 N2 C6 -118.7(3) . . . . ?
C2 Li1 N2 C6 -140.9(3) . . . . ?
Li2 Li1 N2 C6 144.9(3) . . . . ?
N1 Li1 N2 C3 -51.45(17) . . . . ?
N30 Li1 N2 C3 59.8(3) . . . . ?
N31 Li1 N2 C3 169.3(3) . . . . ?
C2 Li1 N2 C3 -22.22(14) . . . . ?
Li2 Li1 N2 C3 -96.40(18) . . . . ?
N1 Li1 N2 Li2 44.94(17) . . . . ?
N30 Li1 N2 Li2 156.2(3) . . . . ?
N31 Li1 N2 Li2 -94.3(3) . . . . ?
C3 Li1 N2 Li2 96.40(18) . . . . ?
C2 Li1 N2 Li2 74.18(15) . . . . ?
N5 Li3 N4 C61 153.0(3) . . . . ?
N90 Li3 N4 C61 -99.5(3) . . . . ?
N91 Li3 N4 C61 19.3(5) . . . . ?
C52 Li3 N4 C61 -151.5(3) . . . . ?
C53 Li3 N4 C61 -178.5(3) . . . . ?
Li4 Li3 N4 C61 107.8(3) . . . . ?
N5 Li3 N4 C52 -55.58(18) . . . . ?
N90 Li3 N4 C52 52.0(3) . . . . ?
N91 Li3 N4 C52 170.7(3) . . . . ?
C53 Li3 N4 C52 -27.04(14) . . . . ?
Li4 Li3 N4 C52 -100.78(19) . . . . ?
N5 Li3 N4 Li4 45.19(17) . . . . ?
N90 Li3 N4 Li4 152.8(3) . . . . ?
N91 Li3 N4 Li4 -88.5(3) . . . . ?
C52 Li3 N4 Li4 100.78(19) . . . . ?
C53 Li3 N4 Li4 73.74(15) . . . . ?
N5 Li4 N4 C61 177.20(19) . . . . ?
N80 Li4 N4 C61 69.5(3) . . . . ?
N81 Li4 N4 C61 -39.3(4) . . . . ?
C53 Li4 N4 C61 149.49(19) . . . . ?
Li3 Li4 N4 C61 -137.2(2) . . . . ?
C52 Li4 N4 C61 127.7(3) . . . . ?
N5 Li4 N4 C52 49.48(19) . . . . ?
N80 Li4 N4 C52 -58.3(3) . . . . ?
N81 Li4 N4 C52 -167.1(3) . . . . ?
C53 Li4 N4 C52 21.77(15) . . . . ?
Li3 Li4 N4 C52 95.1(2) . . . . ?
N5 Li4 N4 Li3 -45.61(18) . . . . ?
N80 Li4 N4 Li3 -153.4(3) . . . . ?
N81 Li4 N4 Li3 97.9(3) . . . . ?
C53 Li4 N4 Li3 -73.32(16) . . . . ?
C52 Li4 N4 Li3 -95.1(2) . . . . ?
N4 Li4 N5 C56 -167.8(2) . . . . ?
N80 Li4 N5 C56 -49.2(4) . . . . ?
N81 Li4 N5 C56 54.5(5) . . . . ?
C53 Li4 N5 C56 -118.1(3) . . . . ?
Li3 Li4 N5 C56 147.7(3) . . . . ?
C52 Li4 N5 C56 -141.5(3) . . . . ?
N4 Li4 N5 C53 -49.64(18) . . . . ?
N80 Li4 N5 C53 68.9(2) . . . . ?
N81 Li4 N5 C53 172.6(3) . . . . ?
Li3 Li4 N5 C53 -94.22(19) . . . . ?
C52 Li4 N5 C53 -23.40(14) . . . . ?
N4 Li4 N5 Li3 44.59(17) . . . . ?
N80 Li4 N5 Li3 163.1(3) . . . . ?
N81 Li4 N5 Li3 -93.2(4) . . . . ?
C53 Li4 N5 Li3 94.22(19) . . . . ?
C52 Li4 N5 Li3 70.82(15) . . . . ?
N4 Li3 N5 C56 169.8(3) . . . . ?
N90 Li3 N5 C56 49.1(4) . . . . ?
N91 Li3 N5 C56 -52.5(4) . . . . ?
C52 Li3 N5 C56 139.9(3) . . . . ?
C53 Li3 N5 C56 118.7(3) . . . . ?
Li4 Li3 N5 C56 -144.7(3) . . . . ?
N4 Li3 N5 C53 51.09(18) . . . . ?
N90 Li3 N5 C53 -69.6(2) . . . . ?
N91 Li3 N5 C53 -171.2(3) . . . . ?
C52 Li3 N5 C53 21.20(14) . . . . ?
Li4 Li3 N5 C53 96.6(2) . . . . ?
N4 Li3 N5 Li4 -45.51(18) . . . . ?
N90 Li3 N5 Li4 -166.2(3) . . . . ?
N91 Li3 N5 Li4 92.2(3) . . . . ?
C52 Li3 N5 Li4 -75.40(16) . . . . ?
C53 Li3 N5 Li4 -96.6(2) . . . . ?
N1 Li1 N30 C30 -150.8(2) . . . . ?
N2 Li1 N30 C30 119.9(3) . . . . ?
N31 Li1 N30 C30 -13.3(2) . . . . ?
C3 Li1 N30 C30 147.6(2) . . . . ?
C2 Li1 N30 C30 -178.7(2) . . . . ?
Li2 Li1 N30 C30 169.5(5) . . . . ?
N1 Li1 N30 C33 -31.1(3) . . . . ?
N2 Li1 N30 C33 -120.5(3) . . . . ?
N31 Li1 N30 C33 106.3(2) . . . . ?
C3 Li1 N30 C33 -92.7(2) . . . . ?
C2 Li1 N30 C33 -59.0(2) . . . . ?
Li2 Li1 N30 C33 -70.8(6) . . . . ?
N1 Li1 N30 C32 88.1(3) . . . . ?
N2 Li1 N30 C32 -1.3(3) . . . . ?
N31 Li1 N30 C32 -134.5(2) . . . . ?
C3 Li1 N30 C32 26.5(3) . . . . ?
C2 Li1 N30 C32 60.2(2) . . . . ?
Li2 Li1 N30 C32 48.4(6) . . . . ?
N1 Li1 N31 C34 -136.2(4) . . . . ?
N30 Li1 N31 C34 104.2(3) . . . . ?
N2 Li1 N31 C34 -20.4(4) . . . . ?
C3 Li1 N31 C34 -3.3(7) . . . . ?
C2 Li1 N31 C34 -156.8(9) . . . . ?
Li2 Li1 N31 C34 -77.1(3) . . . . ?
N1 Li1 N31 C35 -12.3(5) . . . . ?
N30 Li1 N31 C35 -131.9(3) . . . . ?
N2 Li1 N31 C35 103.5(3) . . . . ?
C3 Li1 N31 C35 120.6(6) . . . . ?
C2 Li1 N31 C35 -32.9(10) . . . . ?
Li2 Li1 N31 C35 46.8(4) . . . . ?
N1 Li1 N31 C31 107.1(3) . . . . ?
N30 Li1 N31 C31 -12.5(2) . . . . ?
N2 Li1 N31 C31 -137.0(3) . . . . ?
C3 Li1 N31 C31 -120.0(7) . . . . ?
C2 Li1 N31 C31 86.5(9) . . . . ?
Li2 Li1 N31 C31 166.3(2) . . . . ?
N2 Li2 N40 C42 81.6(3) . . . . ?
N1 Li2 N40 C42 -9.9(4) . . . . ?
N41 Li2 N40 C42 -144.2(2) . . . . ?
C3 Li2 N40 C42 50.9(3) . . . . ?
C2 Li2 N40 C42 17.2(3) . . . . ?
Li1 Li2 N40 C42 45.8(7) . . . . ?
N2 Li2 N40 C43 -38.2(3) . . . . ?
N1 Li2 N40 C43 -129.8(3) . . . . ?
N41 Li2 N40 C43 96.0(2) . . . . ?
C3 Li2 N40 C43 -68.9(2) . . . . ?
C2 Li2 N40 C43 -102.7(2) . . . . ?
Li1 Li2 N40 C43 -74.0(7) . . . . ?
N2 Li2 N40 C40 -154.8(2) . . . . ?
N1 Li2 N40 C40 113.6(3) . . . . ?
N41 Li2 N40 C40 -20.6(2) . . . . ?
C3 Li2 N40 C40 174.51(19) . . . . ?
C2 Li2 N40 C40 140.7(2) . . . . ?
Li1 Li2 N40 C40 169.4(6) . . . . ?
N2 Li2 N41 C44 -130.8(3) . . . . ?
N1 Li2 N41 C44 -17.1(4) . . . . ?
N40 Li2 N41 C44 111.3(2) . . . . ?
C3 Li2 N41 C44 -138.9(8) . . . . ?
C2 Li2 N41 C44 -5.4(7) . . . . ?
Li1 Li2 N41 C44 -72.6(3) . . . . ?
N2 Li2 N41 C45 -9.0(4) . . . . ?
N1 Li2 N41 C45 104.7(3) . . . . ?
N40 Li2 N41 C45 -126.9(3) . . . . ?
C3 Li2 N41 C45 -17.1(10) . . . . ?
C2 Li2 N41 C45 116.4(6) . . . . ?
Li1 Li2 N41 C45 49.2(3) . . . . ?
N2 Li2 N41 C41 113.3(3) . . . . ?
N1 Li2 N41 C41 -133.1(3) . . . . ?
N40 Li2 N41 C41 -4.7(2) . . . . ?
C3 Li2 N41 C41 105.1(9) . . . . ?
C2 Li2 N41 C41 -121.4(6) . . . . ?
Li1 Li2 N41 C41 171.4(2) . . . . ?
N5 Li4 N80 C82 -82.9(3) . . . . ?
N4 Li4 N80 C82 5.0(4) . . . . ?
N81 Li4 N80 C82 138.4(3) . . . . ?
C53 Li4 N80 C82 -53.4(3) . . . . ?
Li3 Li4 N80 C82 -50.1(7) . . . . ?
C52 Li4 N80 C82 -20.9(3) . . . . ?
N5 Li4 N80 C83 34.6(3) . . . . ?
N4 Li4 N80 C83 122.5(3) . . . . ?
N81 Li4 N80 C83 -104.1(2) . . . . ?
C53 Li4 N80 C83 64.1(2) . . . . ?
Li3 Li4 N80 C83 67.4(6) . . . . ?
C52 Li4 N80 C83 96.6(2) . . . . ?
N5 Li4 N80 C80 150.8(3) . . . . ?
N4 Li4 N80 C80 -121.3(3) . . . . ?
N81 Li4 N80 C80 12.1(3) . . . . ?
C53 Li4 N80 C80 -179.7(2) . . . . ?
Li3 Li4 N80 C80 -176.5(6) . . . . ?
C52 Li4 N80 C80 -147.2(2) . . . . ?
N5 Li4 N81 C85 140.7(4) . . . . ?
N4 Li4 N81 C85 20.2(4) . . . . ?
N80 Li4 N81 C85 -104.9(3) . . . . ?
C53 Li4 N81 C85 160.0(11) . . . . ?
Li3 Li4 N81 C85 79.1(3) . . . . ?
C52 Li4 N81 C85 2.0(7) . . . . ?
N5 Li4 N81 C84 16.6(5) . . . . ?
N4 Li4 N81 C84 -103.9(4) . . . . ?
N80 Li4 N81 C84 131.1(3) . . . . ?
C53 Li4 N81 C84 35.9(12) . . . . ?
Li3 Li4 N81 C84 -44.9(4) . . . . ?
C52 Li4 N81 C84 -122.1(6) . . . . ?
N5 Li4 N81 C81 -101.4(4) . . . . ?
N4 Li4 N81 C81 138.0(3) . . . . ?
N80 Li4 N81 C81 13.0(2) . . . . ?
C53 Li4 N81 C81 -82.1(12) . . . . ?
Li3 Li4 N81 C81 -163.0(3) . . . . ?
C52 Li4 N81 C81 119.9(6) . . . . ?
N4 Li3 N90 C92 18.5(4) . . . . ?
N5 Li3 N90 C92 107.7(4) . . . . ?
N91 Li3 N90 C92 -122.0(3) . . . . ?
C52 Li3 N90 C92 43.8(4) . . . . ?
C53 Li3 N90 C92 77.5(4) . . . . ?
Li4 Li3 N90 C92 80.4(7) . . . . ?
N4 Li3 N90 C93 -106.2(4) . . . . ?
N5 Li3 N90 C93 -17.1(4) . . . . ?
N91 Li3 N90 C93 113.2(3) . . . . ?
C52 Li3 N90 C93 -80.9(4) . . . . ?
C53 Li3 N90 C93 -47.3(4) . . . . ?
Li4 Li3 N90 C93 -44.4(7) . . . . ?
N4 Li3 N90 C90 136.0(3) . . . . ?
N5 Li3 N90 C90 -134.8(3) . . . . ?
N91 Li3 N90 C90 -4.5(3) . . . . ?
C52 Li3 N90 C90 161.3(2) . . . . ?
C53 Li3 N90 C90 -165.0(2) . . . . ?
Li4 Li3 N90 C90 -162.1(6) . . . . ?
N4 Li3 N91 C94 -19.0(5) . . . . ?
N5 Li3 N91 C94 -133.2(4) . . . . ?
N90 Li3 N91 C94 113.2(4) . . . . ?
C52 Li3 N91 C94 0.3(10) . . . . ?
C53 Li3 N91 C94 -147.2(7) . . . . ?
Li4 Li3 N91 C94 -76.3(4) . . . . ?
N4 Li3 N91 C95 107.2(4) . . . . ?
N5 Li3 N91 C95 -7.1(5) . . . . ?
N90 Li3 N91 C95 -120.6(3) . . . . ?
C52 Li3 N91 C95 126.4(9) . . . . ?
C53 Li3 N91 C95 -21.1(8) . . . . ?
Li4 Li3 N91 C95 49.8(4) . . . . ?
N4 Li3 N91 C91 -140.8(4) . . . . ?
N5 Li3 N91 C91 104.9(4) . . . . ?
N90 Li3 N91 C91 -8.6(4) . . . . ?
C52 Li3 N91 C91 -121.5(9) . . . . ?
C53 Li3 N91 C91 90.9(7) . . . . ?
Li4 Li3 N91 C91 161.8(4) . . . . ?
C17 N3 Si2 C28 -147.5(2) . . . . ?
C4 N3 Si2 C28 25.1(2) . . . . ?
C17 N3 Si2 C27 -29.4(2) . . . . ?
C4 N3 Si2 C27 143.2(2) . . . . ?
C17 N3 Si2 C26 92.1(3) . . . . ?
C4 N3 Si2 C26 -95.3(2) . . . . ?
C67 N6 Si4 C77 144.7(2) . . . . ?
C54 N6 Si4 C77 -23.7(2) . . . . ?
C67 N6 Si4 C76 -93.8(2) . . . . ?
C54 N6 Si4 C76 97.8(2) . . . . ?
C67 N6 Si4 C78 28.0(3) . . . . ?
C54 N6 Si4 C78 -140.4(2) . . . . ?
C23 Si1 C1 C2 -27.5(4) . . . . ?
C24 Si1 C1 C2 -145.7(3) . . . . ?
C25 Si1 C1 C2 99.8(3) . . . . ?
Si1 C1 C2 N1 -4.6(5) . . . . ?
Si1 C1 C2 C3 169.7(2) . . . . ?
Si1 C1 C2 Li1 68.1(4) . . . . ?
Si1 C1 C2 Li2 -81.7(5) . . . . ?
C11 N1 C2 C1 -26.0(4) . . . . ?
Li1 N1 C2 C1 129.7(3) . . . . ?
Li2 N1 C2 C1 -146.2(3) . . . . ?
C11 N1 C2 C3 159.2(2) . . . . ?
Li1 N1 C2 C3 -45.1(2) . . . . ?
Li2 N1 C2 C3 39.0(2) . . . . ?
C11 N1 C2 Li1 -155.7(3) . . . . ?
Li2 N1 C2 Li1 84.10(19) . . . . ?
C11 N1 C2 Li2 120.2(3) . . . . ?
Li1 N1 C2 Li2 -84.10(19) . . . . ?
N1 Li1 C2 C1 -106.0(3) . . . . ?
N30 Li1 C2 C1 19.7(4) . . . . ?
N2 Li1 C2 C1 139.4(3) . . . . ?
N31 Li1 C2 C1 -77.7(10) . . . . ?
C3 Li1 C2 C1 118.1(3) . . . . ?
Li2 Li1 C2 C1 -165.6(3) . . . . ?
N30 Li1 C2 N1 125.8(2) . . . . ?
N2 Li1 C2 N1 -114.5(2) . . . . ?
N31 Li1 C2 N1 28.3(9) . . . . ?
C3 Li1 C2 N1 -135.9(2) . . . . ?
Li2 Li1 C2 N1 -59.55(18) . . . . ?
N1 Li1 C2 C3 135.9(2) . . . . ?
N30 Li1 C2 C3 -98.36(19) . . . . ?
N2 Li1 C2 C3 21.33(14) . . . . ?
N31 Li1 C2 C3 164.2(9) . . . . ?
Li2 Li1 C2 C3 76.32(17) . . . . ?
N1 Li1 C2 Li2 59.55(18) . . . . ?
N30 Li1 C2 Li2 -174.7(2) . . . . ?
N2 Li1 C2 Li2 -54.99(14) . . . . ?
N31 Li1 C2 Li2 87.9(9) . . . . ?
C3 Li1 C2 Li2 -76.32(17) . . . . ?
N2 Li2 C2 C1 -142.2(4) . . . . ?
N1 Li2 C2 C1 99.2(5) . . . . ?
N40 Li2 C2 C1 -32.2(5) . . . . ?
N41 Li2 C2 C1 81.4(8) . . . . ?
C3 Li2 C2 C1 -119.8(5) . . . . ?
Li1 Li2 C2 C1 159.3(5) . . . . ?
N2 Li2 C2 N1 118.6(2) . . . . ?
N40 Li2 C2 N1 -131.3(2) . . . . ?
N41 Li2 C2 N1 -17.8(6) . . . . ?
C3 Li2 C2 N1 141.0(2) . . . . ?
Li1 Li2 C2 N1 60.15(18) . . . . ?
N2 Li2 C2 C3 -22.36(14) . . . . ?
N1 Li2 C2 C3 -141.0(2) . . . . ?
N40 Li2 C2 C3 87.7(2) . . . . ?
N41 Li2 C2 C3 -158.8(7) . . . . ?
Li1 Li2 C2 C3 -80.86(17) . . . . ?
N2 Li2 C2 Li1 58.49(15) . . . . ?
N1 Li2 C2 Li1 -60.15(18) . . . . ?
N40 Li2 C2 Li1 168.5(2) . . . . ?
N41 Li2 C2 Li1 -78.0(6) . . . . ?
C3 Li2 C2 Li1 80.86(17) . . . . ?
C6 N2 C3 C4 0.5(3) . . . . ?
Li2 N2 C3 C4 137.0(2) . . . . ?
Li1 N2 C3 C4 -140.1(2) . . . . ?
C6 N2 C3 C2 -179.2(2) . . . . ?
Li2 N2 C3 C2 -42.7(2) . . . . ?
Li1 N2 C3 C2 40.2(2) . . . . ?
C6 N2 C3 Li2 -136.5(2) . . . . ?
Li1 N2 C3 Li2 82.92(19) . . . . ?
C6 N2 C3 Li1 140.6(2) . . . . ?
Li2 N2 C3 Li1 -82.92(19) . . . . ?
C1 C2 C3 N2 -173.3(2) . . . . ?
N1 C2 C3 N2 2.1(3) . . . . ?
Li1 C2 C3 N2 -32.6(2) . . . . ?
Li2 C2 C3 N2 32.75(19) . . . . ?
C1 C2 C3 C4 7.1(4) . . . . ?
N1 C2 C3 C4 -177.6(2) . . . . ?
Li1 C2 C3 C4 147.8(3) . . . . ?
Li2 C2 C3 C4 -146.9(3) . . . . ?
C1 C2 C3 Li2 154.0(2) . . . . ?
N1 C2 C3 Li2 -30.69(19) . . . . ?
Li1 C2 C3 Li2 -65.31(15) . . . . ?
C1 C2 C3 Li1 -140.7(3) . . . . ?
N1 C2 C3 Li1 34.62(19) . . . . ?
Li2 C2 C3 Li1 65.31(15) . . . . ?
N1 Li2 C3 N2 -119.4(2) . . . . ?
N40 Li2 C3 N2 119.1(2) . . . . ?
N41 Li2 C3 N2 11.3(8) . . . . ?
C2 Li2 C3 N2 -141.2(2) . . . . ?
Li1 Li2 C3 N2 -63.07(18) . . . . ?
N2 Li2 C3 C4 -76.5(3) . . . . ?
N1 Li2 C3 C4 164.2(3) . . . . ?
N40 Li2 C3 C4 42.6(3) . . . . ?
N41 Li2 C3 C4 -65.1(10) . . . . ?
C2 Li2 C3 C4 142.3(3) . . . . ?
Li1 Li2 C3 C4 -139.5(3) . . . . ?
N2 Li2 C3 C2 141.2(2) . . . . ?
N1 Li2 C3 C2 21.86(14) . . . . ?
N40 Li2 C3 C2 -99.71(19) . . . . ?
N41 Li2 C3 C2 152.6(9) . . . . ?
Li1 Li2 C3 C2 78.17(16) . . . . ?
N2 Li2 C3 Li1 63.07(18) . . . . ?
N1 Li2 C3 Li1 -56.31(14) . . . . ?
N40 Li2 C3 Li1 -177.9(2) . . . . ?
N41 Li2 C3 Li1 74.4(9) . . . . ?
C2 Li2 C3 Li1 -78.17(16) . . . . ?
N1 Li1 C3 N2 117.9(2) . . . . ?
N30 Li1 C3 N2 -130.1(2) . . . . ?
N31 Li1 C3 N2 -25.3(6) . . . . ?
C2 Li1 C3 N2 142.9(2) . . . . ?
Li2 Li1 C3 N2 59.81(17) . . . . ?
N1 Li1 C3 C4 -165.6(3) . . . . ?
N30 Li1 C3 C4 -53.5(4) . . . . ?
N2 Li1 C3 C4 76.5(3) . . . . ?
N31 Li1 C3 C4 51.3(8) . . . . ?
C2 Li1 C3 C4 -140.6(4) . . . . ?
Li2 Li1 C3 C4 136.3(3) . . . . ?
N1 Li1 C3 C2 -25.00(14) . . . . ?
N30 Li1 C3 C2 87.08(19) . . . . ?
N2 Li1 C3 C2 -142.9(2) . . . . ?
N31 Li1 C3 C2 -168.1(7) . . . . ?
Li2 Li1 C3 C2 -83.05(17) . . . . ?
N1 Li1 C3 Li2 58.05(15) . . . . ?
N30 Li1 C3 Li2 170.1(2) . . . . ?
N2 Li1 C3 Li2 -59.81(17) . . . . ?
N31 Li1 C3 Li2 -85.1(7) . . . . ?
C2 Li1 C3 Li2 83.05(17) . . . . ?
N2 C3 C4 C5 0.0(3) . . . . ?
C2 C3 C4 C5 179.6(2) . . . . ?
Li2 C3 C4 C5 53.8(3) . . . . ?
Li1 C3 C4 C5 -56.4(4) . . . . ?
N2 C3 C4 N3 179.2(2) . . . . ?
C2 C3 C4 N3 -1.1(5) . . . . ?
Li2 C3 C4 N3 -126.9(3) . . . . ?
Li1 C3 C4 N3 122.8(3) . . . . ?
C17 N3 C4 C3 -87.6(3) . . . . ?
Si2 N3 C4 C3 99.3(3) . . . . ?
C17 N3 C4 C5 91.5(3) . . . . ?
Si2 N3 C4 C5 -81.6(3) . . . . ?
C3 C4 C5 C10 179.9(3) . . . . ?
N3 C4 C5 C10 0.6(5) . . . . ?
C3 C4 C5 C6 -0.5(3) . . . . ?
N3 C4 C5 C6 -179.8(2) . . . . ?
C3 N2 C6 C7 176.8(2) . . . . ?
Li2 N2 C6 C7 62.3(4) . . . . ?
Li1 N2 C6 C7 -68.5(4) . . . . ?
C3 N2 C6 C5 -0.8(3) . . . . ?
Li2 N2 C6 C5 -115.4(3) . . . . ?
Li1 N2 C6 C5 113.9(3) . . . . ?
C10 C5 C6 N2 -179.5(2) . . . . ?
C4 C5 C6 N2 0.8(3) . . . . ?
C10 C5 C6 C7 2.6(4) . . . . ?
C4 C5 C6 C7 -177.0(2) . . . . ?
N2 C6 C7 C8 -179.1(2) . . . . ?
C5 C6 C7 C8 -1.6(4) . . . . ?
C6 C7 C8 C9 -0.4(4) . . . . ?
C7 C8 C9 C10 1.4(4) . . . . ?
C8 C9 C10 C5 -0.4(4) . . . . ?
C6 C5 C10 C9 -1.6(4) . . . . ?
C4 C5 C10 C9 178.0(3) . . . . ?
C2 N1 C11 C16 -43.4(3) . . . . ?
Li1 N1 C11 C16 171.4(3) . . . . ?
Li2 N1 C11 C16 71.6(3) . . . . ?
C2 N1 C11 C12 144.6(2) . . . . ?
Li1 N1 C11 C12 -0.6(4) . . . . ?
Li2 N1 C11 C12 -100.4(3) . . . . ?
N1 C11 C12 C13 171.3(2) . . . . ?
C16 C11 C12 C13 -1.2(4) . . . . ?
C11 C12 C13 C14 -0.1(4) . . . . ?
C12 C13 C14 C15 0.8(5) . . . . ?
C13 C14 C15 C16 -0.3(4) . . . . ?
C14 C15 C16 C11 -1.1(4) . . . . ?
N1 C11 C16 C15 -170.4(2) . . . . ?
C12 C11 C16 C15 1.8(4) . . . . ?
C4 N3 C17 C18 -33.5(3) . . . . ?
Si2 N3 C17 C18 139.4(2) . . . . ?
C4 N3 C17 C22 146.8(2) . . . . ?
Si2 N3 C17 C22 -40.3(3) . . . . ?
C22 C17 C18 C19 -0.3(4) . . . . ?
N3 C17 C18 C19 180.0(3) . . . . ?
C17 C18 C19 C20 1.3(5) . . . . ?
C18 C19 C20 C21 -1.5(5) . . . . ?
C19 C20 C21 C22 0.6(6) . . . . ?
C20 C21 C22 C17 0.4(5) . . . . ?
C18 C17 C22 C21 -0.6(4) . . . . ?
N3 C17 C22 C21 179.1(3) . . . . ?
C33 N30 C30 C31 -77.3(3) . . . . ?
C32 N30 C30 C31 162.5(3) . . . . ?
Li1 N30 C30 C31 38.7(3) . . . . ?
N30 C30 C31 N31 -54.6(4) . . . . ?
C34 N31 C31 C30 -72.0(4) . . . . ?
C35 N31 C31 C30 167.8(3) . . . . ?
Li1 N31 C31 C30 38.0(3) . . . . ?
C42 N40 C40 C41 173.2(3) . . . . ?
C43 N40 C40 C41 -65.6(3) . . . . ?
Li2 N40 C40 C41 43.4(3) . . . . ?
C44 N41 C41 C40 -81.1(3) . . . . ?
C45 N41 C41 C40 157.7(3) . . . . ?
Li2 N41 C41 C40 29.8(3) . . . . ?
N40 C40 C41 N41 -51.7(4) . . . . ?
C75 Si3 C51 C52 17.5(3) . . . . ?
C74 Si3 C51 C52 134.4(3) . . . . ?
C73 Si3 C51 C52 -110.5(3) . . . . ?
Si3 C51 C52 N4 9.0(4) . . . . ?
Si3 C51 C52 C53 -164.2(2) . . . . ?
Si3 C51 C52 Li3 -63.9(4) . . . . ?
Si3 C51 C52 Li4 82.6(6) . . . . ?
C61 N4 C52 C51 31.0(4) . . . . ?
Li3 N4 C52 C51 -126.7(3) . . . . ?
Li4 N4 C52 C51 149.5(3) . . . . ?
C61 N4 C52 C53 -155.2(2) . . . . ?
Li3 N4 C52 C53 47.0(2) . . . . ?
Li4 N4 C52 C53 -36.7(2) . . . . ?
C61 N4 C52 Li3 157.7(3) . . . . ?
Li4 N4 C52 Li3 -83.8(2) . . . . ?
C61 N4 C52 Li4 -118.5(3) . . . . ?
Li3 N4 C52 Li4 83.8(2) . . . . ?
N4 Li3 C52 C51 107.7(3) . . . . ?
N5 Li3 C52 C51 -138.4(3) . . . . ?
N90 Li3 C52 C51 -29.9(4) . . . . ?
N91 Li3 C52 C51 81.2(9) . . . . ?
C53 Li3 C52 C51 -117.9(3) . . . . ?
Li4 Li3 C52 C51 165.6(3) . . . . ?
N5 Li3 C52 N4 113.9(2) . . . . ?
N90 Li3 C52 N4 -137.6(3) . . . . ?
N91 Li3 C52 N4 -26.5(8) . . . . ?
C53 Li3 C52 N4 134.3(2) . . . . ?
Li4 Li3 C52 N4 57.85(18) . . . . ?
N4 Li3 C52 C53 -134.3(2) . . . . ?
N5 Li3 C52 C53 -20.45(14) . . . . ?
N90 Li3 C52 C53 88.1(2) . . . . ?
N91 Li3 C52 C53 -160.9(9) . . . . ?
Li4 Li3 C52 C53 -76.49(17) . . . . ?
N4 Li3 C52 Li4 -57.85(18) . . . . ?
N5 Li3 C52 Li4 56.04(15) . . . . ?
N90 Li3 C52 Li4 164.5(2) . . . . ?
N91 Li3 C52 Li4 -84.4(9) . . . . ?
C53 Li3 C52 Li4 76.49(17) . . . . ?
N5 Li4 C52 C51 145.8(5) . . . . ?
N4 Li4 C52 C51 -93.6(5) . . . . ?
N80 Li4 C52 C51 38.0(6) . . . . ?
N81 Li4 C52 C51 -65.3(9) . . . . ?
C53 Li4 C52 C51 122.9(5) . . . . ?
Li3 Li4 C52 C51 -155.7(5) . . . . ?
N5 Li4 C52 N4 -120.6(2) . . . . ?
N80 Li4 C52 N4 131.6(3) . . . . ?
N81 Li4 C52 N4 28.3(6) . . . . ?
C53 Li4 C52 N4 -143.5(2) . . . . ?
Li3 Li4 C52 N4 -62.10(19) . . . . ?
N5 Li4 C52 C53 22.87(14) . . . . ?
N4 Li4 C52 C53 143.5(2) . . . . ?
N80 Li4 C52 C53 -84.9(2) . . . . ?
N81 Li4 C52 C53 171.8(7) . . . . ?
Li3 Li4 C52 C53 81.42(18) . . . . ?
N5 Li4 C52 Li3 -58.54(16) . . . . ?
N4 Li4 C52 Li3 62.10(19) . . . . ?
N80 Li4 C52 Li3 -166.3(2) . . . . ?
N81 Li4 C52 Li3 90.4(7) . . . . ?
C53 Li4 C52 Li3 -81.42(18) . . . . ?
C56 N5 C53 C54 0.3(3) . . . . ?
Li4 N5 C53 C54 -136.4(2) . . . . ?
Li3 N5 C53 C54 141.1(2) . . . . ?
C56 N5 C53 C52 -179.1(2) . . . . ?
Li4 N5 C53 C52 44.2(2) . . . . ?
Li3 N5 C53 C52 -38.3(2) . . . . ?
C56 N5 C53 Li3 -140.8(2) . . . . ?
Li4 N5 C53 Li3 82.4(2) . . . . ?
C56 N5 C53 Li4 136.7(2) . . . . ?
Li3 N5 C53 Li4 -82.4(2) . . . . ?
C51 C52 C53 N5 168.8(2) . . . . ?
N4 C52 C53 N5 -5.6(3) . . . . ?
Li3 C52 C53 N5 31.0(2) . . . . ?
Li4 C52 C53 N5 -33.9(2) . . . . ?
C51 C52 C53 C54 -10.4(4) . . . . ?
N4 C52 C53 C54 175.2(2) . . . . ?
Li3 C52 C53 C54 -148.2(3) . . . . ?
Li4 C52 C53 C54 146.9(3) . . . . ?
C51 C52 C53 Li3 137.8(2) . . . . ?
N4 C52 C53 Li3 -36.57(19) . . . . ?
Li4 C52 C53 Li3 -64.90(15) . . . . ?
C51 C52 C53 Li4 -157.3(2) . . . . ?
N4 C52 C53 Li4 28.33(19) . . . . ?
Li3 C52 C53 Li4 64.90(15) . . . . ?
N4 Li3 C53 N5 -118.4(2) . . . . ?
N90 Li3 C53 N5 118.1(2) . . . . ?
N91 Li3 C53 N5 20.7(6) . . . . ?
C52 Li3 C53 N5 -144.5(2) . . . . ?
Li4 Li3 C53 N5 -60.55(18) . . . . ?
N4 Li3 C53 C54 165.9(3) . . . . ?
N5 Li3 C53 C54 -75.8(3) . . . . ?
N90 Li3 C53 C54 42.4(4) . . . . ?
N91 Li3 C53 C54 -55.0(8) . . . . ?
C52 Li3 C53 C54 139.7(4) . . . . ?
Li4 Li3 C53 C54 -136.3(3) . . . . ?
N4 Li3 C53 C52 26.16(14) . . . . ?
N5 Li3 C53 C52 144.5(2) . . . . ?
N90 Li3 C53 C52 -97.4(2) . . . . ?
N91 Li3 C53 C52 165.2(7) . . . . ?
Li4 Li3 C53 C52 83.96(18) . . . . ?
N4 Li3 C53 Li4 -57.80(15) . . . . ?
N5 Li3 C53 Li4 60.55(18) . . . . ?
N90 Li3 C53 Li4 178.7(2) . . . . ?
N91 Li3 C53 Li4 81.3(7) . . . . ?
C52 Li3 C53 Li4 -83.96(18) . . . . ?
N4 Li4 C53 N5 119.8(2) . . . . ?
N80 Li4 C53 N5 -118.8(2) . . . . ?
N81 Li4 C53 N5 -25.3(11) . . . . ?
Li3 Li4 C53 N5 62.74(19) . . . . ?
C52 Li4 C53 N5 140.1(2) . . . . ?
N5 Li4 C53 C54 77.9(3) . . . . ?
N4 Li4 C53 C54 -162.4(3) . . . . ?
N80 Li4 C53 C54 -41.0(4) . . . . ?
N81 Li4 C53 C54 52.6(13) . . . . ?
Li3 Li4 C53 C54 140.6(3) . . . . ?
C52 Li4 C53 C54 -142.0(4) . . . . ?
N5 Li4 C53 C52 -140.1(2) . . . . ?
N4 Li4 C53 C52 -20.37(15) . . . . ?
N80 Li4 C53 C52 101.0(2) . . . . ?
N81 Li4 C53 C52 -165.4(12) . . . . ?
Li3 Li4 C53 C52 -77.39(17) . . . . ?
N5 Li4 C53 Li3 -62.74(19) . . . . ?
N4 Li4 C53 Li3 57.02(15) . . . . ?
N80 Li4 C53 Li3 178.4(2) . . . . ?
N81 Li4 C53 Li3 -88.0(12) . . . . ?
C52 Li4 C53 Li3 77.39(17) . . . . ?
N5 C53 C54 C55 -0.3(3) . . . . ?
C52 C53 C54 C55 179.0(2) . . . . ?
Li3 C53 C54 C55 55.7(4) . . . . ?
Li4 C53 C54 C55 -55.2(4) . . . . ?
N5 C53 C54 N6 179.1(2) . . . . ?
C52 C53 C54 N6 -1.7(4) . . . . ?
Li3 C53 C54 N6 -125.0(3) . . . . ?
Li4 C53 C54 N6 124.1(3) . . . . ?
C67 N6 C54 C53 91.2(3) . . . . ?
Si4 N6 C54 C53 -100.2(3) . . . . ?
C67 N6 C54 C55 -89.5(3) . . . . ?
Si4 N6 C54 C55 79.0(3) . . . . ?
C53 C54 C55 C60 178.7(3) . . . . ?
N6 C54 C55 C60 -0.7(4) . . . . ?
C53 C54 C55 C56 0.1(3) . . . . ?
N6 C54 C55 C56 -179.2(2) . . . . ?
C53 N5 C56 C57 -178.5(3) . . . . ?
Li4 N5 C56 C57 -63.7(4) . . . . ?
Li3 N5 C56 C57 66.5(4) . . . . ?
C53 N5 C56 C55 -0.2(3) . . . . ?
Li4 N5 C56 C55 114.6(3) . . . . ?
Li3 N5 C56 C55 -115.2(3) . . . . ?
C60 C55 C56 N5 -178.8(2) . . . . ?
C54 C55 C56 N5 0.0(3) . . . . ?
C60 C55 C56 C57 -0.3(4) . . . . ?
C54 C55 C56 C57 178.5(2) . . . . ?
N5 C56 C57 C58 177.9(3) . . . . ?
C55 C56 C57 C58 -0.3(4) . . . . ?
C56 C57 C58 C59 0.6(4) . . . . ?
C57 C58 C59 C60 -0.3(5) . . . . ?
C58 C59 C60 C55 -0.4(4) . . . . ?
C56 C55 C60 C59 0.6(4) . . . . ?
C54 C55 C60 C59 -177.8(3) . . . . ?
C52 N4 C61 C66 -153.0(2) . . . . ?
Li3 N4 C61 C66 -6.6(4) . . . . ?
Li4 N4 C61 C66 91.6(3) . . . . ?
C52 N4 C61 C62 34.1(4) . . . . ?
Li3 N4 C61 C62 -179.5(3) . . . . ?
Li4 N4 C61 C62 -81.3(3) . . . . ?
N4 C61 C62 C63 172.6(2) . . . . ?
C66 C61 C62 C63 -0.4(4) . . . . ?
C61 C62 C63 C64 -0.4(4) . . . . ?
C62 C63 C64 C65 0.8(4) . . . . ?
C63 C64 C65 C66 -0.4(4) . . . . ?
C64 C65 C66 C61 -0.4(4) . . . . ?
N4 C61 C66 C65 -172.6(2) . . . . ?
C62 C61 C66 C65 0.8(4) . . . . ?
C54 N6 C67 C68 -146.9(2) . . . . ?
Si4 N6 C67 C68 44.3(3) . . . . ?
C54 N6 C67 C72 35.3(3) . . . . ?
Si4 N6 C67 C72 -133.4(2) . . . . ?
C72 C67 C68 C69 2.9(4) . . . . ?
N6 C67 C68 C69 -174.9(2) . . . . ?
C67 C68 C69 C70 -1.8(4) . . . . ?
C68 C69 C70 C71 -0.6(5) . . . . ?
C69 C70 C71 C72 1.7(5) . . . . ?
C70 C71 C72 C67 -0.5(5) . . . . ?
C68 C67 C72 C71 -1.7(4) . . . . ?
N6 C67 C72 C71 176.0(3) . . . . ?
C82 N80 C80 C81 -168.1(3) . . . . ?
C83 N80 C80 C81 70.6(4) . . . . ?
Li4 N80 C80 C81 -37.1(4) . . . . ?
N80 C80 C81 N81 52.9(4) . . . . ?
C85 N81 C81 C80 76.7(4) . . . . ?
C84 N81 C81 C80 -164.0(3) . . . . ?
Li4 N81 C81 C80 -37.6(4) . . . . ?
C92 N90 C90 C91 140.1(5) . . . . ?
C93 N90 C90 C91 -97.7(6) . . . . ?
Li3 N90 C90 C91 20.0(6) . . . . ?
N90 C90 C91 N91 -32.9(9) . . . . ?
C94 N91 C91 C90 -102.2(6) . . . . ?
C95 N91 C91 C90 138.9(6) . . . . ?
Li3 N91 C91 C90 24.0(7) . . . . ?
C100 C100 C101 C102 174.6(7) 3_666 . . . ?
